data_4334611
loop_
_publ_author_name
'Yang Chen'
'Elzbieta Trzop'
'Anna Makal'
'Jesse D. Sokolow'
'Philip Coppens'

_publ_contact_author_address
;         
Chemistry Department, University at Buffalo, SUNY, 
Buffalo, New York 14260-3000, 
United States.
;
_publ_contact_author_email coppens@buffalo.edu
_publ_contact_author_fax 1-716-645-6948
_publ_contact_author_name 'Philip Coppens'
_publ_contact_author_phone 1-716-645-4273
_publ_section_title
;
 Nanosized Alkali-Metal-Doped Ethoxotitanate Clusters
;
_journal_name_full 'Inorganic Chemistry'
_journal_page_first 4750
_journal_page_last 4752
_journal_paper_doi 10.1021/ic302692d
_journal_volume 52
_journal_year 2013
_chemical_formula_moiety
;
Ti28.20 O77.60 C79.20 H198 Li0.80, O0.80
;
_chemical_formula_sum 'C79.2 H198 Li0.8 O78.4 Ti28.2'
_chemical_formula_weight 3761.51
_chemical_name_systematic
; 
 ? 
;
_space_group_crystal_system triclinic
_space_group_IT_number 2
_space_group_name_Hall '-P 1'
_space_group_name_H-M_alt 'P -1'
_symmetry_space_group_name_Hall '-P 1'
_symmetry_space_group_name_H-M 'P -1'
_atom_sites_solution_hydrogens geom
_atom_sites_solution_primary direct
_atom_sites_solution_secondary difmap
_audit_creation_method SHELXL-97
_cell_angle_alpha 91.34(3)
_cell_angle_beta 94.44(3)
_cell_angle_gamma 107.76(2)
_cell_formula_units_Z 2
_cell_length_a 16.388(3)
_cell_length_b 16.338(3)
_cell_length_c 28.333(6)
_cell_measurement_reflns_used 21898
_cell_measurement_temperature 90(2)
_cell_measurement_theta_max 26.48
_cell_measurement_theta_min 1.31
_cell_volume 7194(3)
_computing_cell_refinement 'Bruker SAINT'
_computing_data_collection 'Bruker APEX2'
_computing_data_reduction 'Bruker SAINT'
_computing_molecular_graphics
;
O. V. Dolomanov, L. J. Bourhis, R. J. Gildea, J. A. K. Howard and H. Puschmann,
OLEX2: a complete structure solution, refinement and analysis program.
J. Appl. Cryst. (2009). 42, 339-341.
;
_computing_publication_material
;
O. V. Dolomanov, L. J. Bourhis, R. J. Gildea, J. A. K. Howard and H. Puschmann,
OLEX2: a complete structure solution, refinement and analysis program.
J. Appl. Cryst. (2009). 42, 339-341.
;
_computing_structure_refinement
;
SHELXH, G.M. Sheldrick, Acta Cryst.
(2008). A64, 112-122
;
_computing_structure_solution 'SHELXS-97 (Sheldrick, 1990)'
_diffrn_ambient_temperature 90(2)
_diffrn_measured_fraction_theta_full 1.000
_diffrn_measured_fraction_theta_max 1.000
_diffrn_measurement_device_type 'Bruker APEX-II CCD'
_diffrn_measurement_method \w
_diffrn_radiation_monochromator 'multi-layered optics'
_diffrn_radiation_source 'rotating anode'
_diffrn_radiation_type MoK\a
_diffrn_radiation_wavelength 0.71073
_diffrn_reflns_av_R_equivalents 0.0421
_diffrn_reflns_av_sigmaI/netI 0.0344
_diffrn_reflns_limit_h_max 19
_diffrn_reflns_limit_h_min -19
_diffrn_reflns_limit_k_max 19
_diffrn_reflns_limit_k_min -19
_diffrn_reflns_limit_l_max 33
_diffrn_reflns_limit_l_min -33
_diffrn_reflns_number 115033
_diffrn_reflns_theta_full 25.00
_diffrn_reflns_theta_max 25.00
_diffrn_reflns_theta_min 1.31
_exptl_absorpt_coefficient_mu 1.558
_exptl_absorpt_correction_T_max 0.9403
_exptl_absorpt_correction_T_min 0.7999
_exptl_absorpt_correction_type multi-scan
_exptl_absorpt_process_details sadabs
_exptl_crystal_colour colorless
_exptl_crystal_density_diffrn 1.737
_exptl_crystal_description 'cut block'
_exptl_crystal_F_000 3846
_exptl_crystal_size_max 0.15
_exptl_crystal_size_mid 0.06
_exptl_crystal_size_min 0.04
_refine_diff_density_max 2.179
_refine_diff_density_min -0.781
_refine_diff_density_rms 0.104
_refine_ls_extinction_method none
_refine_ls_goodness_of_fit_ref 1.069
_refine_ls_hydrogen_treatment constr
_refine_ls_matrix_type full
_refine_ls_number_parameters 1814
_refine_ls_number_reflns 25346
_refine_ls_number_restraints 289
_refine_ls_restrained_S_all 1.094
_refine_ls_R_factor_all 0.0723
_refine_ls_R_factor_gt 0.0520
_refine_ls_shift/su_max 0.043
_refine_ls_shift/su_mean 0.001
_refine_ls_structure_factor_coef Fsqd
_refine_ls_weighting_details 'calc w=1/[\s^2^(Fo^2^)+(0.0646P)^2^+28.6720P] where P=(Fo^2^+2Fc^2^)/3'
_refine_ls_weighting_scheme calc
_refine_ls_wR_factor_gt 0.1342
_refine_ls_wR_factor_ref 0.1537
_reflns_number_gt 19678
_reflns_number_total 25346
_reflns_threshold_expression >2sigma(I)
_cod_data_source_file ic302692d_si_002_1.cif
_cod_data_source_block Ti28Li
_cod_original_cell_volume 7194(2)
_cod_original_formula_sum 'C79.20 H198 Li0.80 O78.40 Ti28.20'
_cod_database_code 4334611

loop_
_symmetry_equiv_pos_as_xyz
'x, y, z'
'-x, -y, -z'

loop_
_atom_site_label
_atom_site_type_symbol
_atom_site_fract_x
_atom_site_fract_y
_atom_site_fract_z
_atom_site_U_iso_or_equiv
_atom_site_adp_type
_atom_site_occupancy
_atom_site_symmetry_multiplicity
_atom_site_calc_flag
_atom_site_refinement_flags
_atom_site_disorder_assembly
_atom_site_disorder_group
Ti1 Ti 0.72717(15) 0.73767(16) 0.30879(8) 0.0305(5) Uani 0.40 1 d P A .
Ti2 Ti 0.71209(5) 0.81123(6) 0.20172(3) 0.0250(2) Uani 1 1 d . A .
Ti3 Ti 0.89653(5) 0.89464(6) 0.28058(3) 0.02366(19) Uani 1 1 d . A .
Ti4 Ti 0.84748(6) 0.68719(6) 0.22811(3) 0.0280(2) Uani 1 1 d . A .
Ti5 Ti 0.76984(6) 1.00065(6) 0.24963(3) 0.02350(19) Uani 1 1 d . A .
Ti6 Ti 1.01123(5) 0.77262(6) 0.30042(3) 0.02457(19) Uani 1 1 d . A .
Ti7 Ti 0.67749(6) 0.62138(6) 0.15847(3) 0.0269(2) Uani 1 1 d . A .
Ti8 Ti 0.87813(6) 1.06279(6) 0.16550(3) 0.0262(2) Uani 1 1 d . . .
Ti9 Ti 1.10343(6) 0.84397(6) 0.21174(3) 0.0285(2) Uani 1 1 d . . .
Ti10 Ti 0.79033(6) 0.69798(6) 0.07791(3) 0.0290(2) Uani 1 1 d . A .
Ti11 Ti 1.08037(6) 1.05110(6) 0.21326(3) 0.0283(2) Uani 1 1 d . . .
Ti12 Ti 0.99196(6) 0.68375(6) 0.12414(3) 0.0303(2) Uani 1 1 d . . .
Ti13 Ti 0.76423(6) 0.90421(6) 0.07751(3) 0.0300(2) Uani 1 1 d . . .
Ti14 Ti 0.96332(6) 1.09283(6) 0.29014(3) 0.0278(2) Uani 1 1 d . A .
Ti15 Ti 1.08879(6) 0.97404(6) 0.31572(3) 0.0271(2) Uani 1 1 d . A .
Ti16 Ti 1.00227(6) 0.61609(6) 0.22875(3) 0.0288(2) Uani 1 1 d . A .
Ti17 Ti 0.82918(6) 0.53676(6) 0.15554(3) 0.0306(2) Uani 1 1 d . A .
Ti18 Ti 0.60006(6) 0.75467(6) 0.10676(3) 0.0295(2) Uani 1 1 d . A .
Ti19 Ti 0.64821(6) 0.95117(6) 0.15360(3) 0.0276(2) Uani 1 1 d . A .
Ti20 Ti 0.78523(6) 0.94368(6) 0.35709(3) 0.0296(2) Uani 1 1 d . . .
Ti21 Ti 0.91135(6) 0.82728(6) 0.38442(3) 0.0271(2) Uani 1 1 d . A .
Ti22 Ti 0.85739(7) 0.61477(7) 0.32848(4) 0.0368(2) Uani 1 1 d . . .
Ti23 Ti 0.68884(6) 0.53218(6) 0.25656(4) 0.0332(2) Uani 1 1 d D A .
Ti24 Ti 0.54804(6) 0.66223(6) 0.22870(4) 0.0307(2) Uani 1 1 d . A .
Ti25 Ti 0.59595(6) 0.85873(6) 0.27525(3) 0.0311(2) Uani 1 1 d . . .
Ti26 Ti 0.60439(7) 0.77524(7) 0.39339(4) 0.0379(2) Uani 1 1 d . . .
Ti27 Ti 0.73171(7) 0.66427(7) 0.41965(4) 0.0356(2) Uani 1 1 d . A .
Ti28 Ti 0.55656(6) 0.58434(7) 0.34426(4) 0.0380(2) Uani 1 1 d . A .
Ti29 Ti 0.69905(8) 0.48845(9) 0.35772(5) 0.0395(3) Uani 0.80 1 d P A 14
O1 O 0.6600(2) 0.6909(2) 0.36314(13) 0.0356(9) Uani 1 1 d . A .
O2 O 0.8216(2) 0.8399(2) 0.32778(11) 0.0239(7) Uani 1 1 d . A .
O3 O 0.7777(2) 0.6579(2) 0.28221(12) 0.0261(7) Uani 1 1 d . A .
O4 O 0.6578(2) 0.7657(2) 0.25783(12) 0.0247(7) Uani 1 1 d . A .
O5 O 0.81193(19) 0.89506(19) 0.23106(11) 0.0196(7) Uani 1 1 d . . .
O6 O 0.91797(19) 0.7972(2) 0.25235(11) 0.0213(7) Uani 1 1 d . . .
O7 O 0.7728(2) 0.7311(2) 0.18997(11) 0.0228(7) Uani 1 1 d . . .
O8 O 0.9965(2) 0.9887(2) 0.26490(11) 0.0235(7) Uani 1 1 d . A .
O9 O 0.9163(2) 0.6529(2) 0.18260(12) 0.0250(7) Uani 1 1 d . A .
O10 O 0.7020(2) 0.8548(2) 0.13872(11) 0.0244(7) Uani 1 1 d . A .
O11 O 0.8527(2) 0.9788(2) 0.11710(13) 0.0351(9) Uani 1 1 d . D .
O12 O 0.9906(2) 1.0550(2) 0.17237(13) 0.0331(8) Uani 1 1 d . D .
O13 O 1.0828(2) 0.9442(2) 0.19295(13) 0.0361(9) Uani 1 1 d . D .
O14 O 1.0532(2) 0.7876(2) 0.15417(13) 0.0342(8) Uani 1 1 d . D .
O15 O 0.9082(2) 0.7175(2) 0.09079(13) 0.0363(9) Uani 1 1 d . A .
O16 O 0.8096(2) 0.8156(2) 0.07326(13) 0.0332(8) Uani 1 1 d . A .
O17 O 0.7576(2) 1.0235(2) 0.18124(12) 0.0257(7) Uani 1 1 d . A .
O18 O 0.8841(2) 1.0804(2) 0.23496(12) 0.0264(7) Uani 1 1 d . A .
O19 O 1.0961(2) 0.8772(2) 0.27919(12) 0.0270(7) Uani 1 1 d . A .
O20 O 1.0604(2) 0.7349(2) 0.24448(12) 0.0278(8) Uani 1 1 d . A .
O21 O 0.7672(2) 0.6004(2) 0.11988(12) 0.0306(8) Uani 1 1 d . . .
O22 O 0.6759(2) 0.6872(2) 0.09992(12) 0.0291(8) Uani 1 1 d . . .
O23 O 0.6549(2) 0.9045(2) 0.21703(11) 0.0257(7) Uani 1 1 d . A .
O24 O 0.8638(2) 0.9984(2) 0.30677(11) 0.0251(7) Uani 1 1 d . A .
O25 O 0.9873(2) 0.8828(2) 0.33304(12) 0.0258(7) Uani 1 1 d . . .
O26 O 0.9290(2) 0.6433(2) 0.27543(12) 0.0268(7) Uani 1 1 d . A .
O27 O 0.7618(2) 0.5677(2) 0.20402(12) 0.0270(7) Uani 1 1 d . . .
O28 O 0.6080(2) 0.7121(2) 0.17095(12) 0.0272(7) Uani 1 1 d . . .
O29 O 0.7041(2) 0.9343(2) 0.30300(11) 0.0249(7) Uani 1 1 d . A .
O30 O 0.9235(2) 0.7286(2) 0.34913(11) 0.0257(7) Uani 1 1 d . A .
O31 O 0.6231(2) 0.5927(2) 0.22073(12) 0.0282(8) Uani 1 1 d . . .
O32 O 0.5242(2) 0.6256(2) 0.28893(14) 0.0370(9) Uani 1 1 d . . .
O33 O 0.5662(2) 0.8046(3) 0.33248(13) 0.0368(9) Uani 1 1 d . D .
O34 O 0.7056(2) 0.8681(2) 0.39207(13) 0.0363(9) Uani 1 1 d . D .
O35 O 0.8237(2) 0.7608(2) 0.41643(13) 0.0337(8) Uani 1 1 d . . .
O36 O 0.7820(2) 0.6027(2) 0.37704(13) 0.0349(9) Uani 1 1 d . A .
O37 O 0.6278(2) 0.5311(2) 0.31111(14) 0.0371(9) Uani 1 1 d . . .
O38 O 0.8903(2) 1.1644(2) 0.13941(13) 0.0353(9) Uani 1 1 d . D .
O39 O 1.1688(2) 1.1218(2) 0.18445(14) 0.0388(9) Uani 1 1 d . D .
O40 O 1.2161(2) 0.8620(3) 0.20735(14) 0.0431(10) Uani 1 1 d D D .
O41 O 1.0602(3) 0.6793(3) 0.07712(14) 0.0420(9) Uani 1 1 d . D .
O42 O 0.7692(2) 0.6542(3) 0.01782(13) 0.0392(9) Uani 1 1 d . . .
O43 O 0.7867(3) 0.9509(3) 0.02140(13) 0.0441(10) Uani 1 1 d . D .
O44 O 1.0581(2) 1.1515(2) 0.25365(13) 0.0315(8) Uani 1 1 d . A .
O45 O 1.1623(2) 1.0504(2) 0.27373(13) 0.0325(8) Uani 1 1 d . A .
O46 O 1.0590(2) 0.6222(2) 0.17081(13) 0.0340(8) Uani 1 1 d . A .
O47 O 0.9143(2) 0.5551(2) 0.11011(13) 0.0357(9) Uani 1 1 d . A .
O48 O 0.6436(2) 0.8175(2) 0.05177(12) 0.0341(8) Uani 1 1 d . A .
O49 O 0.6853(2) 0.9820(2) 0.09138(12) 0.0325(8) Uani 1 1 d . A .
O50 O 0.9486(3) 1.1816(2) 0.32157(14) 0.0400(9) Uani 1 1 d . . .
O51 O 1.0441(2) 1.0675(2) 0.34179(12) 0.0318(8) Uani 1 1 d . . .
O52 O 1.1649(2) 0.9800(3) 0.36463(13) 0.0376(9) Uani 1 1 d . . .
O53 O 1.0631(2) 0.5641(2) 0.26484(14) 0.0397(9) Uani 1 1 d . . .
O54 O 0.9061(2) 0.5073(2) 0.20787(13) 0.0338(8) Uani 1 1 d . . .
O55 O 0.7689(3) 0.4288(2) 0.13994(15) 0.0433(10) Uani 1 1 d . . .
O56 O 0.5003(2) 0.6836(3) 0.08160(14) 0.0428(10) Uani 1 1 d . . .
O57 O 0.5497(2) 0.8465(2) 0.12894(13) 0.0333(8) Uani 1 1 d . . .
O58 O 0.5828(2) 1.0180(3) 0.16181(14) 0.0388(9) Uani 1 1 d . . .
O59 O 0.7320(2) 1.0900(2) 0.26678(13) 0.0361(9) Uani 1 1 d . . .
O60 O 1.0921(2) 0.7500(2) 0.34184(13) 0.0360(9) Uani 1 1 d . . .
O61 O 0.5945(3) 0.5267(2) 0.13082(14) 0.0431(10) Uani 1 1 d . . .
O62 O 0.4497(2) 0.5961(3) 0.19658(15) 0.0436(10) Uani 1 1 d . . .
O63 O 0.5050(2) 0.7647(2) 0.23697(13) 0.0352(9) Uani 1 1 d . A .
O64 O 0.5310(2) 0.9308(3) 0.27627(14) 0.0403(9) Uani 1 1 d . D .
O65 O 0.7832(3) 1.0448(3) 0.38436(14) 0.0398(9) Uani 1 1 d . D .
O66 O 0.8871(2) 0.9384(2) 0.39988(12) 0.0319(8) Uani 1 1 d . A .
O67 O 0.9984(2) 0.8448(3) 0.43119(13) 0.0378(9) Uani 1 1 d . . .
O68 O 0.9261(3) 0.5544(3) 0.36373(15) 0.0451(10) Uani 1 1 d D A .
O69 O 0.7714(2) 0.5041(2) 0.30371(14) 0.0366(9) Uani 1 1 d . A .
O70 O 0.6340(3) 0.4252(2) 0.23468(16) 0.0489(11) Uani 1 1 d D . .
O71 O 0.6292(3) 0.5434(3) 0.40188(15) 0.0510(11) Uani 1 1 d D . .
O72 O 0.4648(3) 0.4901(3) 0.35005(16) 0.0469(11) Uani 1 1 d . . .
O73 O 0.5089(2) 0.6594(3) 0.38425(15) 0.0430(10) Uani 1 1 d D A .
O74 O 0.5442(3) 0.8220(3) 0.43066(14) 0.0443(10) Uani 1 1 d . D .
O75 O 0.6593(3) 0.7272(3) 0.44901(13) 0.0405(9) Uani 1 1 d D A .
O76 O 0.7604(3) 0.6245(3) 0.47529(14) 0.0452(10) Uani 1 1 d D . .
O77 O 0.6259(5) 0.3778(4) 0.3501(3) 0.050(2) Uani 0.585(10) 1 d PD B 98
O77A O 0.6770(17) 0.3958(15) 0.3777(9) 0.059(7) Uiso 0.215(10) 1 d P B 99
O78 O 0.7760(6) 0.4461(5) 0.3999(3) 0.087(2) Uani 0.80 1 d P C 1
O79A O 1.0010(7) 0.8904(7) 0.0889(4) 0.031(2) Uani 0.498(18) 1 d PDU D 97
O79B O 1.0082(14) 0.9268(15) 0.0991(8) 0.047(5) Uani 0.302(18) 1 d PDU D 96
C1 C 0.9282(6) 1.2125(5) 0.1021(3) 0.071(2) Uani 1 1 d D . .
H1BC H 0.9730 1.2651 0.1155 0.085 Uiso 0.680(16) 1 calc PR D 61
H1BD H 0.8838 1.2307 0.0833 0.085 Uiso 0.680(16) 1 calc PR D 61
H1AA H 0.8855 1.2404 0.0900 0.085 Uiso 0.320(16) 1 calc PR D 60
H1AB H 0.9274 1.1687 0.0772 0.085 Uiso 0.320(16) 1 calc PR D 60
C2 C 0.9669(8) 1.1664(7) 0.0706(4) 0.065(4) Uani 0.680(16) 1 d PD D 61
H2A H 1.0114 1.1485 0.0888 0.097 Uiso 0.680(16) 1 calc PR D 61
H2B H 0.9929 1.2042 0.0459 0.097 Uiso 0.680(16) 1 calc PR D 61
H2C H 0.9226 1.1155 0.0560 0.097 Uiso 0.680(16) 1 calc PR D 61
C2B C 1.0092(13) 1.2770(15) 0.1001(11) 0.087(10) Uiso 0.320(16) 1 d PD D 60
H2BA H 1.0177 1.3203 0.1260 0.130 Uiso 0.320(16) 1 calc PR D 60
H2BB H 1.0102 1.3045 0.0697 0.130 Uiso 0.320(16) 1 calc PR D 60
H2BC H 1.0554 1.2504 0.1032 0.130 Uiso 0.320(16) 1 calc PR D 60
C3 C 1.1854(5) 1.1644(7) 0.1429(3) 0.083(3) Uani 1 1 d . . .
H3A H 1.1564 1.2095 0.1416 0.099 Uiso 1 1 calc R D .
H3B H 1.1606 1.1230 0.1156 0.099 Uiso 1 1 calc R . .
C4 C 1.2772(5) 1.2044(6) 0.1385(3) 0.082(3) Uani 1 1 d . D .
H4A H 1.3000 1.2529 0.1618 0.123 Uiso 1 1 calc R . .
H4B H 1.2854 1.2252 0.1065 0.123 Uiso 1 1 calc R . .
H4C H 1.3076 1.1620 0.1442 0.123 Uiso 1 1 calc R . .
C5 C 1.2763(5) 0.8867(5) 0.1737(3) 0.067(2) Uani 1 1 d D . .
H5A H 1.2811 0.8342 0.1576 0.080 Uiso 1 1 calc R D .
H5B H 1.3331 0.9172 0.1905 0.080 Uiso 1 1 calc R . .
C6 C 1.2561(6) 0.9417(7) 0.1380(3) 0.101(3) Uani 1 1 d D D .
H6A H 1.2019 0.9106 0.1195 0.152 Uiso 1 1 calc R . .
H6B H 1.3024 0.9580 0.1169 0.152 Uiso 1 1 calc R . .
H6C H 1.2503 0.9936 0.1535 0.152 Uiso 1 1 calc R . .
C7 C 1.0863(5) 0.7278(6) 0.0381(3) 0.080(3) Uani 1 1 d D . .
H7A H 1.0761 0.7841 0.0421 0.096 Uiso 1 1 calc R D .
H7B H 1.0512 0.6976 0.0092 0.096 Uiso 1 1 calc R . .
C8 C 1.1781(5) 0.7422(7) 0.0318(3) 0.097(3) Uani 1 1 d D D .
H8A H 1.2134 0.7774 0.0589 0.146 Uiso 1 1 calc R . .
H8B H 1.1925 0.7720 0.0026 0.146 Uiso 1 1 calc R . .
H8C H 1.1894 0.6867 0.0299 0.146 Uiso 1 1 calc R . .
C9 C 0.8157(6) 0.6799(5) -0.0224(2) 0.069(2) Uani 1 1 d D A .
H9A H 0.8779 0.6913 -0.0134 0.083 Uiso 1 1 calc R . .
H9B H 0.8070 0.7338 -0.0336 0.083 Uiso 1 1 calc R . .
C10 C 0.7870(8) 0.6125(6) -0.0607(3) 0.106(3) Uani 1 1 d D . .
H10A H 0.7976 0.5598 -0.0500 0.159 Uiso 1 1 calc R A .
H10B H 0.8189 0.6320 -0.0884 0.159 Uiso 1 1 calc R . .
H10C H 0.7253 0.6009 -0.0694 0.159 Uiso 1 1 calc R . .
C13 C 1.0640(4) 1.2318(4) 0.2332(2) 0.0472(15) Uani 1 1 d . . .
H13A H 1.0174 1.2529 0.2435 0.057 Uiso 1 1 calc R D .
H13B H 1.0558 1.2231 0.1983 0.057 Uiso 1 1 calc R . .
C14 C 1.1470(5) 1.2968(4) 0.2467(3) 0.066(2) Uani 1 1 d . D .
H14A H 1.1538 1.3083 0.2811 0.099 Uiso 1 1 calc R . .
H14B H 1.1493 1.3499 0.2307 0.099 Uiso 1 1 calc R . .
H14C H 1.1935 1.2756 0.2372 0.099 Uiso 1 1 calc R . .
C15 C 1.2509(4) 1.0581(5) 0.2706(3) 0.0596(19) Uani 1 1 d . . .
H15A H 1.2589 1.0409 0.2380 0.071 Uiso 1 1 calc R D .
H15B H 1.2673 1.0181 0.2924 0.071 Uiso 1 1 calc R . .
C16 C 1.3079(5) 1.1455(6) 0.2825(4) 0.092(3) Uani 1 1 d . D .
H16A H 1.2934 1.1852 0.2604 0.138 Uiso 1 1 calc R . .
H16B H 1.3678 1.1471 0.2802 0.138 Uiso 1 1 calc R . .
H16C H 1.3009 1.1628 0.3149 0.138 Uiso 1 1 calc R . .
C17 C 1.1495(4) 0.6340(5) 0.1693(3) 0.0552(18) Uani 1 1 d . . .
H17A H 1.1768 0.6378 0.2021 0.066 Uiso 1 1 calc R D .
H17B H 1.1767 0.6888 0.1544 0.066 Uiso 1 1 calc R . .
C18 C 1.1645(7) 0.5627(7) 0.1424(4) 0.104(4) Uani 1 1 d . D .
H18A H 1.1388 0.5085 0.1575 0.156 Uiso 1 1 calc R . .
H18B H 1.2265 0.5727 0.1419 0.156 Uiso 1 1 calc R . .
H18C H 1.1381 0.5592 0.1099 0.156 Uiso 1 1 calc R . .
C19 C 0.8995(9) 0.5198(8) 0.0626(4) 0.061(4) Uani 0.630(16) 1 d P A 19
H19A H 0.8369 0.4930 0.0550 0.073 Uiso 0.630(16) 1 calc PR A 19
H19B H 0.9192 0.5672 0.0410 0.073 Uiso 0.630(16) 1 calc PR A 19
C19B C 0.9277(11) 0.4899(12) 0.0780(7) 0.037(5) Uiso 0.370(16) 1 d P A 18
H19C H 0.9002 0.4314 0.0886 0.044 Uiso 0.370(16) 1 calc PR A 18
H19D H 0.9899 0.4984 0.0763 0.044 Uiso 0.370(16) 1 calc PR A 18
C20 C 0.9414(13) 0.4577(11) 0.0541(5) 0.106(3) Uani 0.630(16) 1 d P A 19
H20A H 1.0036 0.4839 0.0609 0.159 Uiso 0.630(16) 1 calc PR A 19
H20B H 0.9285 0.4366 0.0209 0.159 Uiso 0.630(16) 1 calc PR A 19
H20C H 0.9211 0.4096 0.0747 0.159 Uiso 0.630(16) 1 calc PR A 19
C20B C 0.8842(12) 0.5035(12) 0.0283(8) 0.051(6) Uiso 0.370(16) 1 d P A 18
H20D H 0.8234 0.4971 0.0311 0.077 Uiso 0.370(16) 1 calc PR A 18
H20E H 0.8890 0.4604 0.0049 0.077 Uiso 0.370(16) 1 calc PR A 18
H20F H 0.9133 0.5613 0.0182 0.077 Uiso 0.370(16) 1 calc PR A 18
C21 C 0.6311(4) 0.7796(4) 0.00466(19) 0.0405(14) Uani 1 1 d . . .
H21A H 0.5999 0.7174 0.0052 0.049 Uiso 1 1 calc R D .
H21B H 0.6878 0.7858 -0.0073 0.049 Uiso 1 1 calc R . .
C22 C 0.5816(5) 0.8208(5) -0.0279(2) 0.0560(18) Uani 1 1 d . D .
H22A H 0.5243 0.8120 -0.0172 0.084 Uiso 1 1 calc R . .
H22B H 0.5761 0.7950 -0.0600 0.084 Uiso 1 1 calc R . .
H22C H 0.6119 0.8826 -0.0280 0.084 Uiso 1 1 calc R . .
C23 C 0.7011(4) 1.0670(4) 0.0738(2) 0.0386(13) Uani 1 1 d . . .
H23A H 0.7585 1.0855 0.0614 0.046 Uiso 1 1 calc R D .
H23B H 0.7013 1.1080 0.1002 0.046 Uiso 1 1 calc R . .
C24 C 0.6348(5) 1.0687(5) 0.0358(3) 0.063(2) Uani 1 1 d . D .
H24A H 0.6348 1.0283 0.0097 0.094 Uiso 1 1 calc R . .
H24B H 0.6473 1.1269 0.0243 0.094 Uiso 1 1 calc R . .
H24C H 0.5782 1.0518 0.0483 0.094 Uiso 1 1 calc R . .
C25 C 0.9209(14) 1.2321(13) 0.3522(9) 0.094(3) Uani 0.639(17) 1 d P D 51
H25A H 0.9054 1.2013 0.3814 0.113 Uiso 0.639(17) 1 calc PR D 51
H25B H 0.8688 1.2429 0.3372 0.113 Uiso 0.639(17) 1 calc PR D 51
C25B C 0.923(3) 1.257(3) 0.3360(16) 0.129(18) Uiso 0.361(17) 1 d P D 50
H25C H 0.9602 1.3106 0.3238 0.155 Uiso 0.361(17) 1 calc PR D 50
H25D H 0.8621 1.2497 0.3249 0.155 Uiso 0.361(17) 1 calc PR D 50
C26 C 0.9890(9) 1.3162(8) 0.3647(5) 0.0741(16) Uani 0.639(17) 1 d P D 51
H26A H 1.0218 1.3120 0.3945 0.111 Uiso 0.639(17) 1 calc PR D 51
H26B H 0.9620 1.3616 0.3684 0.111 Uiso 0.639(17) 1 calc PR D 51
H26C H 1.0278 1.3301 0.3394 0.111 Uiso 0.639(17) 1 calc PR D 51
C26B C 0.934(3) 1.257(4) 0.3859(18) 0.17(2) Uiso 0.361(17) 1 d P D 50
H26D H 0.8793 1.2286 0.3983 0.261 Uiso 0.361(17) 1 calc PR D 50
H26E H 0.9562 1.3170 0.3989 0.261 Uiso 0.361(17) 1 calc PR D 50
H26F H 0.9759 1.2271 0.3951 0.261 Uiso 0.361(17) 1 calc PR D 50
C27 C 1.0761(4) 1.1176(4) 0.3852(2) 0.0462(15) Uani 1 1 d . A .
H27A H 1.0909 1.0807 0.4096 0.055 Uiso 1 1 calc R . .
H27B H 1.0307 1.1394 0.3967 0.055 Uiso 1 1 calc R . .
C28 C 1.1545(6) 1.1922(5) 0.3785(3) 0.0741(16) Uani 1 1 d . . .
H28A H 1.1991 1.1706 0.3667 0.111 Uiso 1 1 calc R A .
H28B H 1.1763 1.2244 0.4088 0.111 Uiso 1 1 calc R . .
H28C H 1.1392 1.2302 0.3555 0.111 Uiso 1 1 calc R . .
C29 C 1.2125(10) 0.9869(13) 0.4078(6) 0.0717(14) Uani 0.60(3) 1 d P A 75
H29A H 1.1891 0.9333 0.4244 0.086 Uiso 0.60(3) 1 calc PR A 75
H29B H 1.2045 1.0347 0.4272 0.086 Uiso 0.60(3) 1 calc PR A 75
C29B C 1.2231(12) 0.9601(13) 0.4016(6) 0.041(5) Uiso 0.40(3) 1 d P A 74
H29C H 1.2531 0.9220 0.3882 0.049 Uiso 0.40(3) 1 calc PR A 74
H29D H 1.1903 0.9307 0.4275 0.049 Uiso 0.40(3) 1 calc PR A 74
C30 C 1.3024(9) 1.0018(13) 0.4054(6) 0.084(6) Uani 0.60(3) 1 d PU A 75
H30A H 1.3113 0.9604 0.3824 0.126 Uiso 0.60(3) 1 calc PR A 75
H30B H 1.3288 0.9949 0.4367 0.126 Uiso 0.60(3) 1 calc PR A 75
H30C H 1.3289 1.0604 0.3956 0.126 Uiso 0.60(3) 1 calc PR A 75
C30B C 1.2873(11) 1.0451(13) 0.4200(6) 0.043(5) Uiso 0.40(3) 1 d P A 74
H30D H 1.3256 1.0688 0.3954 0.064 Uiso 0.40(3) 1 calc PR A 74
H30E H 1.3213 1.0360 0.4482 0.064 Uiso 0.40(3) 1 calc PR A 74
H30F H 1.2564 1.0855 0.4282 0.064 Uiso 0.40(3) 1 calc PR A 74
C31 C 1.1802(4) 0.7624(5) 0.3362(2) 0.0483(16) Uani 1 1 d . A .
H31A H 1.2087 0.8229 0.3290 0.058 Uiso 1 1 calc R . .
H31B H 1.1855 0.7249 0.3094 0.058 Uiso 1 1 calc R . .
C32 C 1.2239(5) 0.7408(6) 0.3815(3) 0.074(2) Uani 1 1 d . . .
H32A H 1.2157 0.7757 0.4083 0.112 Uiso 1 1 calc R A .
H32B H 1.2856 0.7531 0.3783 0.112 Uiso 1 1 calc R . .
H32C H 1.1986 0.6797 0.3872 0.112 Uiso 1 1 calc R . .
C33 C 1.0878(8) 0.5272(10) 0.3068(6) 0.0717(14) Uani 0.655(18) 1 d PU D 94
H33A H 1.0488 0.4679 0.3087 0.086 Uiso 0.655(18) 1 calc PR D 94
H33B H 1.0829 0.5615 0.3352 0.086 Uiso 0.655(18) 1 calc PR D 94
C33B C 1.0938(16) 0.4984(18) 0.2823(12) 0.0717(14) Uani 0.345(18) 1 d PU D 95
H33C H 1.0926 0.4580 0.2555 0.086 Uiso 0.345(18) 1 calc PR D 95
H33D H 1.0537 0.4662 0.3047 0.086 Uiso 0.345(18) 1 calc PR D 95
C34 C 1.1788(5) 0.5257(5) 0.3060(3) 0.069(2) Uani 1 1 d . . .
H34A H 1.1831 0.4907 0.2783 0.104 Uiso 0.655(18) 1 calc PR D 94
H34B H 1.1955 0.5010 0.3349 0.104 Uiso 0.655(18) 1 calc PR D 94
H34C H 1.2171 0.5845 0.3041 0.104 Uiso 0.655(18) 1 calc PR D 94
H34D H 1.2204 0.5506 0.2831 0.104 Uiso 0.345(18) 1 calc PR D 95
H34E H 1.1918 0.4762 0.3197 0.104 Uiso 0.345(18) 1 calc PR D 95
H34F H 1.1824 0.5691 0.3312 0.104 Uiso 0.345(18) 1 calc PR D 95
C35 C 0.8904(6) 0.4253(5) 0.2280(3) 0.0783(18) Uani 1 1 d . A .
H35A H 0.8276 0.3965 0.2272 0.094 Uiso 1 1 calc R . .
H35B H 0.9147 0.4328 0.2615 0.094 Uiso 1 1 calc R . .
C36 C 0.9311(7) 0.3709(5) 0.2004(4) 0.104(4) Uani 1 1 d U . .
H36A H 0.9057 0.3623 0.1675 0.156 Uiso 1 1 calc R A .
H36B H 0.9211 0.3149 0.2147 0.156 Uiso 1 1 calc R . .
H36C H 0.9932 0.3999 0.2011 0.156 Uiso 1 1 calc R . .
C37 C 0.7215(6) 0.3426(5) 0.1367(3) 0.0783(18) Uani 1 1 d DU A .
H37A H 0.6689 0.3349 0.1533 0.094 Uiso 1 1 calc R . .
H37B H 0.7558 0.3097 0.1533 0.094 Uiso 1 1 calc R . .
C38 C 0.6964(6) 0.3065(5) 0.0881(3) 0.087(3) Uani 1 1 d DU . .
H38A H 0.6699 0.3435 0.0699 0.130 Uiso 1 1 calc R A .
H38B H 0.6551 0.2488 0.0885 0.130 Uiso 1 1 calc R . .
H38C H 0.7475 0.3029 0.0733 0.130 Uiso 1 1 calc R . .
C39 C 0.5798(5) 0.4945(5) 0.0833(2) 0.062(2) Uani 1 1 d . A .
H39A H 0.6303 0.4786 0.0742 0.075 Uiso 1 1 calc R . .
H39B H 0.5716 0.5394 0.0623 0.075 Uiso 1 1 calc R . .
C40 C 0.5004(6) 0.4160(5) 0.0776(3) 0.090(3) Uani 1 1 d U . .
H40A H 0.5093 0.3712 0.0979 0.136 Uiso 1 1 calc R A .
H40B H 0.4900 0.3942 0.0445 0.136 Uiso 1 1 calc R . .
H40C H 0.4506 0.4319 0.0868 0.136 Uiso 1 1 calc R . .
C41 C 0.4298(13) 0.6159(13) 0.0649(8) 0.104(6) Uani 0.63(3) 1 d PU A 73
H41A H 0.4050 0.5848 0.0925 0.125 Uiso 0.63(3) 1 calc PR A 73
H41B H 0.4505 0.5759 0.0459 0.125 Uiso 0.63(3) 1 calc PR A 73
C41B C 0.3912(14) 0.5926(15) 0.0283(7) 0.053(5) Uiso 0.37(3) 1 d P A 72
H41C H 0.4218 0.6352 0.0068 0.079 Uiso 0.37(3) 1 calc PR A 72
H41D H 0.3292 0.5762 0.0192 0.079 Uiso 0.37(3) 1 calc PR A 72
H41E H 0.4106 0.5416 0.0263 0.079 Uiso 0.37(3) 1 calc PR A 72
C42 C 0.3635(10) 0.6335(13) 0.0375(6) 0.092(6) Uani 0.63(3) 1 d PU A 73
H42A H 0.3457 0.6776 0.0541 0.138 Uiso 0.63(3) 1 calc PR A 73
H42B H 0.3145 0.5809 0.0320 0.138 Uiso 0.63(3) 1 calc PR A 73
H42C H 0.3836 0.6543 0.0070 0.138 Uiso 0.63(3) 1 calc PR A 73
C42B C 0.4111(15) 0.6336(15) 0.0817(8) 0.053(5) Uiso 0.37(3) 1 d P A 72
H42D H 0.3747 0.6704 0.0882 0.063 Uiso 0.37(3) 1 calc PR A 72
H42E H 0.4029 0.5885 0.1052 0.063 Uiso 0.37(3) 1 calc PR A 72
C43 C 0.4610(3) 0.8431(4) 0.1217(2) 0.0428(14) Uani 1 1 d . A .
H43A H 0.4487 0.8813 0.1460 0.051 Uiso 1 1 calc R . .
H43B H 0.4240 0.7837 0.1257 0.051 Uiso 1 1 calc R . .
C44 C 0.4400(4) 0.8706(5) 0.0734(2) 0.0567(18) Uani 1 1 d . . .
H44A H 0.4762 0.9296 0.0695 0.085 Uiso 1 1 calc R A .
H44B H 0.3793 0.8681 0.0697 0.085 Uiso 1 1 calc R . .
H44C H 0.4507 0.8320 0.0493 0.085 Uiso 1 1 calc R . .
C45 C 0.5272(5) 1.0574(6) 0.1804(3) 0.0717(14) Uani 1 1 d . A .
H45A H 0.5571 1.0944 0.2086 0.086 Uiso 1 1 calc R . .
H45B H 0.4769 1.0126 0.1908 0.086 Uiso 1 1 calc R . .
C46 C 0.4975(8) 1.1090(8) 0.1464(4) 0.115(4) Uani 1 1 d U . .
H46A H 0.5469 1.1542 0.1365 0.172 Uiso 1 1 calc R A .
H46B H 0.4586 1.1354 0.1609 0.172 Uiso 1 1 calc R . .
H46C H 0.4668 1.0724 0.1187 0.172 Uiso 1 1 calc R . .
C47 C 0.7460(5) 1.1721(4) 0.2476(3) 0.0547(18) Uani 1 1 d . D .
H47A H 0.7239 1.1650 0.2138 0.066 Uiso 1 1 calc R . .
H47B H 0.8085 1.2028 0.2497 0.066 Uiso 1 1 calc R . .
C48 C 0.7015(6) 1.2246(5) 0.2741(3) 0.0741(16) Uani 1 1 d . . .
H48A H 0.6397 1.1941 0.2722 0.111 Uiso 1 1 calc R D .
H48B H 0.7110 1.2805 0.2599 0.111 Uiso 1 1 calc R . .
H48C H 0.7248 1.2334 0.3073 0.111 Uiso 1 1 calc R . .
C49 C 0.3718(9) 0.5413(8) 0.2132(5) 0.083(4) Uani 0.638(13) 1 d PDU A 81
H49A H 0.3285 0.5722 0.2130 0.100 Uiso 0.638(13) 1 calc PR A 81
H49B H 0.3837 0.5268 0.2462 0.100 Uiso 0.638(13) 1 calc PR A 81
C49B C 0.355(2) 0.472(2) 0.2187(10) 0.104(8) Uiso 0.362(13) 1 d PDU A 80
H49C H 0.3957 0.4850 0.2469 0.156 Uiso 0.362(13) 1 calc PR A 80
H49D H 0.3337 0.4102 0.2115 0.156 Uiso 0.362(13) 1 calc PR A 80
H49E H 0.3059 0.4931 0.2247 0.156 Uiso 0.362(13) 1 calc PR A 80
C50 C 0.3372(8) 0.4610(7) 0.1828(5) 0.068(4) Uani 0.638(13) 1 d PDU A 81
H50A H 0.3283 0.4754 0.1499 0.102 Uiso 0.638(13) 1 calc PR A 81
H50B H 0.2822 0.4265 0.1935 0.102 Uiso 0.638(13) 1 calc PR A 81
H50C H 0.3781 0.4280 0.1851 0.102 Uiso 0.638(13) 1 calc PR A 81
C50B C 0.3980(17) 0.5169(17) 0.1774(9) 0.082(5) Uiso 0.362(13) 1 d PDU A 80
H50D H 0.4329 0.4841 0.1636 0.098 Uiso 0.362(13) 1 calc PR A 80
H50E H 0.3551 0.5239 0.1525 0.098 Uiso 0.362(13) 1 calc PR A 80
C51 C 0.4156(4) 0.7628(5) 0.2273(3) 0.0546(14) Uani 1 1 d . . .
H51A H 0.3890 0.7240 0.1992 0.065 Uiso 1 1 calc R D .
H51B H 0.4134 0.8212 0.2203 0.065 Uiso 1 1 calc R . .
C52 C 0.3653(6) 0.7312(8) 0.2700(3) 0.095(3) Uani 1 1 d . D .
H52A H 0.3660 0.6726 0.2762 0.143 Uiso 1 1 calc R . .
H52B H 0.3058 0.7312 0.2634 0.143 Uiso 1 1 calc R . .
H52C H 0.3920 0.7694 0.2979 0.143 Uiso 1 1 calc R . .
C53 C 0.5225(6) 0.9965(8) 0.3099(4) 0.0546(14) Uani 0.616(9) 1 d PDU D 65
H53A H 0.5602 1.0539 0.3025 0.065 Uiso 0.616(9) 1 calc PR D 65
H53B H 0.5400 0.9843 0.3425 0.065 Uiso 0.616(9) 1 calc PR D 65
C53B C 0.4755(12) 0.9542(14) 0.3003(6) 0.0546(14) Uani 0.384(9) 1 d PDU D 64
H53C H 0.4193 0.9113 0.2899 0.065 Uiso 0.384(9) 1 calc PR D 64
H53D H 0.4734 1.0088 0.2866 0.065 Uiso 0.384(9) 1 calc PR D 64
C54 C 0.4317(7) 0.9958(12) 0.3064(6) 0.095(3) Uani 0.616(9) 1 d PD D 65
H54A H 0.4144 1.0068 0.2738 0.143 Uiso 0.616(9) 1 calc PR D 65
H54B H 0.4256 1.0407 0.3281 0.143 Uiso 0.616(9) 1 calc PR D 65
H54C H 0.3949 0.9396 0.3149 0.143 Uiso 0.616(9) 1 calc PR D 65
C54B C 0.4723(15) 0.969(2) 0.3513(6) 0.095(3) Uani 0.384(9) 1 d PD D 64
H54D H 0.4826 0.9204 0.3681 0.143 Uiso 0.384(9) 1 calc PR D 64
H54E H 0.4156 0.9726 0.3573 0.143 Uiso 0.384(9) 1 calc PR D 64
H54F H 0.5167 1.0221 0.3626 0.143 Uiso 0.384(9) 1 calc PR D 64
C55 C 0.7231(7) 1.0859(6) 0.3934(3) 0.094(3) Uani 1 1 d D . .
H55C H 0.6647 1.0444 0.3870 0.113 Uiso 0.51(2) 1 calc PR D 63
H55D H 0.7282 1.1331 0.3714 0.113 Uiso 0.51(2) 1 calc PR D 63
H55A H 0.6807 1.0756 0.3654 0.113 Uiso 0.49(2) 1 calc PR D 62
H55B H 0.7530 1.1486 0.3967 0.113 Uiso 0.49(2) 1 calc PR D 62
C56 C 0.7335(15) 1.1219(15) 0.4427(5) 0.106(7) Uani 0.51(2) 1 d PDU D 63
H56A H 0.7369 1.0775 0.4647 0.159 Uiso 0.51(2) 1 calc PR D 63
H56B H 0.6841 1.1414 0.4486 0.159 Uiso 0.51(2) 1 calc PR D 63
H56C H 0.7864 1.1707 0.4474 0.159 Uiso 0.51(2) 1 calc PR D 63
C56B C 0.6760(15) 1.0607(16) 0.4355(6) 0.100(7) Uiso 0.49(2) 1 d PDU D 62
H56D H 0.6285 1.0075 0.4278 0.150 Uiso 0.49(2) 1 calc PR D 62
H56E H 0.6529 1.1065 0.4454 0.150 Uiso 0.49(2) 1 calc PR D 62
H56F H 0.7150 1.0512 0.4613 0.150 Uiso 0.49(2) 1 calc PR D 62
C57 C 0.9175(4) 0.9909(4) 0.4433(2) 0.0437(14) Uani 1 1 d . . .
H57A H 0.9173 1.0505 0.4378 0.052 Uiso 1 1 calc R D .
H57B H 0.9774 0.9927 0.4529 0.052 Uiso 1 1 calc R . .
C58 C 0.8617(5) 0.9558(5) 0.4826(2) 0.0588(19) Uani 1 1 d . D .
H58A H 0.8020 0.9523 0.4728 0.088 Uiso 1 1 calc R . .
H58B H 0.8819 0.9940 0.5111 0.088 Uiso 1 1 calc R . .
H58C H 0.8648 0.8983 0.4895 0.088 Uiso 1 1 calc R . .
C59 C 1.0016(8) 0.8119(7) 0.4771(3) 0.042(3) Uani 0.592(17) 1 d P A 45
H59A H 0.9513 0.7601 0.4785 0.050 Uiso 0.592(17) 1 calc PR A 45
H59B H 0.9967 0.8554 0.5006 0.050 Uiso 0.592(17) 1 calc PR A 45
C59B C 1.039(2) 0.791(2) 0.4595(14) 0.118(5) Uiso 0.408(17) 1 d P A 44
H59C H 1.0436 0.7429 0.4395 0.142 Uiso 0.408(17) 1 calc PR A 44
H59D H 1.0975 0.8261 0.4723 0.142 Uiso 0.408(17) 1 calc PR A 44
C60 C 1.0790(10) 0.7895(10) 0.4904(5) 0.075(5) Uani 0.592(17) 1 d P A 45
H60A H 1.0847 0.7464 0.4673 0.113 Uiso 0.592(17) 1 calc PR A 45
H60B H 1.0754 0.7659 0.5219 0.113 Uiso 0.592(17) 1 calc PR A 45
H60C H 1.1292 0.8410 0.4910 0.113 Uiso 0.592(17) 1 calc PR A 45
C60B C 0.9892(18) 0.7603(19) 0.4963(10) 0.099(5) Uiso 0.408(17) 1 d P A 44
H60D H 0.9561 0.7991 0.5035 0.148 Uiso 0.408(17) 1 calc PR A 44
H60E H 1.0267 0.7569 0.5244 0.148 Uiso 0.408(17) 1 calc PR A 44
H60F H 0.9498 0.7028 0.4870 0.148 Uiso 0.408(17) 1 calc PR A 44
C61 C 0.9763(8) 0.5903(8) 0.4063(4) 0.093(5) Uani 0.740(11) 1 d PD A 79
H61A H 0.9389 0.6086 0.4273 0.112 Uiso 0.740(11) 1 calc PR A 79
H61B H 1.0215 0.6429 0.3986 0.112 Uiso 0.740(11) 1 calc PR A 79
C61B C 0.937(3) 0.523(3) 0.4383(13) 0.099(5) Uiso 0.260(11) 1 d PD A 78
H61C H 0.9872 0.5744 0.4397 0.148 Uiso 0.260(11) 1 calc PR A 78
H61D H 0.9478 0.4823 0.4611 0.148 Uiso 0.260(11) 1 calc PR A 78
H61E H 0.8865 0.5388 0.4461 0.148 Uiso 0.260(11) 1 calc PR A 78
C62 C 1.0173(10) 0.5384(10) 0.4327(5) 0.100(3) Uani 0.740(11) 1 d P A 79
H62A H 0.9737 0.4877 0.4428 0.150 Uiso 0.740(11) 1 calc PR A 79
H62B H 1.0511 0.5718 0.4607 0.150 Uiso 0.740(11) 1 calc PR A 79
H62C H 1.0555 0.5199 0.4128 0.150 Uiso 0.740(11) 1 calc PR A 79
C62B C 0.921(3) 0.4810(15) 0.3891(11) 0.118(5) Uiso 0.260(11) 1 d PD A 78
H62D H 0.9658 0.4548 0.3818 0.142 Uiso 0.260(11) 1 calc PR A 78
H62E H 0.8634 0.4375 0.3838 0.142 Uiso 0.260(11) 1 calc PR A 78
C65 C 0.5479(8) 0.3147(7) 0.3389(6) 0.086(5) Uani 0.585(10) 1 d PD B 98
H65C H 0.5447 0.2955 0.3052 0.103 Uiso 0.585(10) 1 calc PR B 98
H65D H 0.5012 0.3405 0.3422 0.103 Uiso 0.585(10) 1 calc PR B 98
C65B C 0.637(3) 0.325(3) 0.4101(19) 0.111(13) Uiso 0.215(10) 1 d PD B 99
H65A H 0.6838 0.3060 0.4258 0.133 Uiso 0.215(10) 1 calc PR B 99
H65B H 0.6123 0.3505 0.4353 0.133 Uiso 0.215(10) 1 calc PR B 99
C66 C 0.5322(13) 0.2378(11) 0.3682(6) 0.100(3) Uani 0.585(10) 1 d PD B 98
H66D H 0.5744 0.2080 0.3626 0.150 Uiso 0.585(10) 1 calc PR B 98
H66E H 0.4740 0.1988 0.3595 0.150 Uiso 0.585(10) 1 calc PR B 98
H66F H 0.5377 0.2561 0.4018 0.150 Uiso 0.585(10) 1 calc PR B 98
C66B C 0.568(3) 0.245(3) 0.390(2) 0.111(13) Uiso 0.215(10) 1 d PD B 99
H66A H 0.5122 0.2562 0.3874 0.167 Uiso 0.215(10) 1 calc PR B 99
H66B H 0.5652 0.1977 0.4110 0.167 Uiso 0.215(10) 1 calc PR B 99
H66C H 0.5812 0.2297 0.3585 0.167 Uiso 0.215(10) 1 calc PR B 99
C67 C 0.7780(11) 0.3614(9) 0.4104(6) 0.122(5) Uani 0.80 1 d P C 1
H67A H 0.8303 0.3519 0.3993 0.147 Uiso 0.80 1 calc PR C 1
H67B H 0.7270 0.3179 0.3940 0.147 Uiso 0.80 1 calc PR C 1
C68 C 0.7778(13) 0.3523(11) 0.4647(6) 0.161(7) Uani 0.80 1 d PU C 1
H68A H 0.8341 0.3496 0.4777 0.241 Uiso 0.80 1 calc PR C 1
H68B H 0.7331 0.2995 0.4714 0.241 Uiso 0.80 1 calc PR C 1
H68C H 0.7662 0.4021 0.4794 0.241 Uiso 0.80 1 calc PR C 1
C71 C 0.4094(14) 0.4308(14) 0.3685(7) 0.126(6) Uani 0.505(16) 1 d PDU A 53
H71A H 0.3770 0.4576 0.3888 0.151 Uiso 0.505(16) 1 calc PR A 53
H71B H 0.4402 0.4001 0.3895 0.151 Uiso 0.505(16) 1 calc PR A 53
C71B C 0.3885(9) 0.4402(10) 0.3237(5) 0.063(5) Uiso 0.495(16) 1 d PD A 52
H71C H 0.4026 0.4029 0.2996 0.075 Uiso 0.495(16) 1 calc PR A 52
H71D H 0.3608 0.4786 0.3069 0.075 Uiso 0.495(16) 1 calc PR A 52
C72 C 0.3470(16) 0.3667(15) 0.3353(8) 0.126(6) Uani 0.505(16) 1 d PDU A 53
H72A H 0.3017 0.3904 0.3230 0.189 Uiso 0.505(16) 1 calc PR A 53
H72B H 0.3212 0.3143 0.3518 0.189 Uiso 0.505(16) 1 calc PR A 53
H72C H 0.3765 0.3529 0.3088 0.189 Uiso 0.505(16) 1 calc PR A 53
C72B C 0.3276(10) 0.3857(11) 0.3554(6) 0.064(5) Uiso 0.495(16) 1 d PD A 52
H72D H 0.3541 0.3458 0.3708 0.097 Uiso 0.495(16) 1 calc PR A 52
H72E H 0.2744 0.3530 0.3366 0.097 Uiso 0.495(16) 1 calc PR A 52
H72F H 0.3145 0.4226 0.3795 0.097 Uiso 0.495(16) 1 calc PR A 52
C73 C 0.4193(5) 0.6523(5) 0.3840(3) 0.0626(14) Uani 1 1 d U . .
H73A H 0.3863 0.6113 0.3579 0.075 Uiso 1 1 calc R D .
H73B H 0.4116 0.7091 0.3780 0.075 Uiso 1 1 calc R . .
C74 C 0.3853(6) 0.6226(7) 0.4294(3) 0.094(2) Uani 1 1 d D D .
H74A H 0.3951 0.5676 0.4361 0.141 Uiso 1 1 calc R . .
H74B H 0.3234 0.6150 0.4274 0.141 Uiso 1 1 calc R . .
H74C H 0.4147 0.6654 0.4549 0.141 Uiso 1 1 calc R . .
C75 C 0.495(2) 0.8758(19) 0.4356(10) 0.116(8) Uani 0.48(3) 1 d PDU D 67
H75A H 0.4471 0.8610 0.4104 0.139 Uiso 0.48(3) 1 calc PR D 67
H75B H 0.5309 0.9359 0.4320 0.139 Uiso 0.48(3) 1 calc PR D 67
C75B C 0.5299(13) 0.8783(18) 0.4637(9) 0.117(10) Uani 0.52(3) 1 d PD D 66
H75C H 0.5724 0.9358 0.4615 0.141 Uiso 0.52(3) 1 calc PR D 66
H75D H 0.5394 0.8584 0.4958 0.141 Uiso 0.52(3) 1 calc PR D 66
C76 C 0.460(2) 0.868(2) 0.4829(9) 0.116(8) Uani 0.48(3) 1 d PDU D 67
H76A H 0.4284 0.8079 0.4873 0.174 Uiso 0.48(3) 1 calc PR D 67
H76B H 0.4217 0.9034 0.4848 0.174 Uiso 0.48(3) 1 calc PR D 67
H76C H 0.5079 0.8882 0.5078 0.174 Uiso 0.48(3) 1 calc PR D 67
C76B C 0.4420(13) 0.887(2) 0.4577(11) 0.124(10) Uani 0.52(3) 1 d PDU D 66
H76D H 0.4360 0.9173 0.4290 0.185 Uiso 0.52(3) 1 calc PR D 66
H76E H 0.4325 0.9190 0.4853 0.185 Uiso 0.52(3) 1 calc PR D 66
H76F H 0.3994 0.8293 0.4550 0.185 Uiso 0.52(3) 1 calc PR D 66
C77 C 0.6797(5) 0.7708(5) 0.4956(3) 0.0626(14) Uani 1 1 d . . .
H77A H 0.6818 0.8316 0.4928 0.075 Uiso 1 1 calc R D .
H77B H 0.7373 0.7699 0.5085 0.075 Uiso 1 1 calc R . .
C78 C 0.6164(6) 0.7303(7) 0.5284(3) 0.094(2) Uani 1 1 d D D .
H78A H 0.5588 0.7275 0.5147 0.141 Uiso 1 1 calc R . .
H78B H 0.6294 0.7642 0.5585 0.141 Uiso 1 1 calc R . .
H78C H 0.6185 0.6719 0.5338 0.141 Uiso 1 1 calc R . .
C79 C 0.7554(9) 0.5865(12) 0.5179(4) 0.100(3) Uani 0.622(13) 1 d PDU A 85
H79A H 0.7112 0.5293 0.5143 0.120 Uiso 0.622(13) 1 calc PR A 85
H79B H 0.7374 0.6220 0.5413 0.120 Uiso 0.622(13) 1 calc PR A 85
C79B C 0.797(2) 0.5788(19) 0.5547(9) 0.099(5) Uiso 0.378(13) 1 d PDU A 84
H79C H 0.7538 0.6018 0.5669 0.148 Uiso 0.378(13) 1 calc PR A 84
H79D H 0.8472 0.5914 0.5781 0.148 Uiso 0.378(13) 1 calc PR A 84
H79E H 0.7727 0.5164 0.5489 0.148 Uiso 0.378(13) 1 calc PR A 84
C80 C 0.8388(10) 0.5763(12) 0.5359(6) 0.100(3) Uani 0.622(13) 1 d PDU A 85
H80A H 0.8661 0.5587 0.5096 0.150 Uiso 0.622(13) 1 calc PR A 85
H80B H 0.8291 0.5322 0.5595 0.150 Uiso 0.622(13) 1 calc PR A 85
H80C H 0.8764 0.6311 0.5505 0.150 Uiso 0.622(13) 1 calc PR A 85
C80B C 0.8240(13) 0.619(2) 0.5097(8) 0.118(5) Uiso 0.378(13) 1 d PDU A 84
H80D H 0.8624 0.6786 0.5179 0.142 Uiso 0.378(13) 1 calc PR A 84
H80E H 0.8589 0.5874 0.4952 0.142 Uiso 0.378(13) 1 calc PR A 84
C81 C 0.5390(6) 0.3946(7) 0.2189(5) 0.0717(14) Uani 0.592(10) 1 d PDU A 92
H81A H 0.5075 0.4102 0.2443 0.086 Uiso 0.592(10) 1 calc PR A 92
H81B H 0.5287 0.4255 0.1905 0.086 Uiso 0.592(10) 1 calc PR A 92
C81B C 0.5044(17) 0.3326(15) 0.2548(7) 0.122(6) Uani 0.408(10) 1 d PDU A 93
H81C H 0.5357 0.3654 0.2835 0.183 Uiso 0.408(10) 1 calc PR A 93
H81D H 0.4907 0.2709 0.2597 0.183 Uiso 0.408(10) 1 calc PR A 93
H81E H 0.4509 0.3468 0.2477 0.183 Uiso 0.408(10) 1 calc PR A 93
C82 C 0.5028(12) 0.3002(8) 0.2074(8) 0.122(6) Uani 0.592(10) 1 d PDU A 92
H82A H 0.5073 0.2884 0.1737 0.183 Uiso 0.592(10) 1 calc PR A 92
H82B H 0.4422 0.2805 0.2139 0.183 Uiso 0.592(10) 1 calc PR A 92
H82C H 0.5351 0.2697 0.2268 0.183 Uiso 0.592(10) 1 calc PR A 92
C82B C 0.5597(9) 0.3553(10) 0.2135(6) 0.0717(14) Uani 0.408(10) 1 d PDU A 93
H82D H 0.5771 0.3057 0.2023 0.086 Uiso 0.408(10) 1 calc PR A 93
H82E H 0.5293 0.3751 0.1867 0.086 Uiso 0.408(10) 1 calc PR A 93
Li1A Li 0.9645(13) 0.9532(12) 0.1350(7) 0.047(5) Uani 0.498(18) 1 d PDU D 97
Li1B Li 0.9367(18) 0.8740(18) 0.1454(10) 0.048(6) Uani 0.302(18) 1 d PDU D 96
C69 C 0.593(2) 0.4842(13) 0.4349(10) 0.093(6) Uani 0.587(14) 1 d PD A 102
H69A H 0.6393 0.4659 0.4520 0.112 Uiso 0.587(14) 1 calc PR A 102
H69B H 0.5518 0.4327 0.4181 0.112 Uiso 0.587(14) 1 calc PR A 102
C70 C 0.5482(17) 0.5200(14) 0.4702(7) 0.155(9) Uani 0.587(14) 1 d PD A 102
H70A H 0.5906 0.5645 0.4908 0.232 Uiso 0.587(14) 1 calc PR A 102
H70B H 0.5166 0.4738 0.4894 0.232 Uiso 0.587(14) 1 calc PR A 102
H70C H 0.5078 0.5453 0.4534 0.232 Uiso 0.587(14) 1 calc PR A 102
C11 C 0.8325(7) 0.9720(8) -0.0176(4) 0.104(3) Uani 1 1 d DU . .
H11A H 0.8517 1.0353 -0.0196 0.125 Uiso 1 1 calc R D .
H11B H 0.7942 0.9470 -0.0465 0.125 Uiso 1 1 calc R . .
C12 C 0.9078(8) 0.9412(10) -0.0162(5) 0.146(4) Uani 1 1 d DU D .
H12A H 0.9470 0.9672 0.0117 0.218 Uiso 1 1 calc . . .
H12B H 0.9375 0.9573 -0.0449 0.218 Uiso 1 1 calc . . .
H12C H 0.8892 0.8784 -0.0146 0.218 Uiso 1 1 calc . . .
C70B C 0.598(2) 0.425(2) 0.4566(12) 0.155(9) Uani 0.413(14) 1 d P A 103
H70D H 0.5974 0.3897 0.4281 0.232 Uiso 0.413(14) 1 calc PR A 103
H70E H 0.5567 0.3915 0.4776 0.232 Uiso 0.413(14) 1 calc PR A 103
H70F H 0.6555 0.4439 0.4732 0.232 Uiso 0.413(14) 1 calc PR A 103
C69B C 0.575(4) 0.495(3) 0.4439(18) 0.093(6) Uani 0.413(14) 1 d P A 103
H69C H 0.5846 0.5351 0.4719 0.112 Uiso 0.413(14) 1 calc PR A 103
H69D H 0.5128 0.4765 0.4332 0.112 Uiso 0.413(14) 1 calc PR A 103

loop_
_atom_site_aniso_label
_atom_site_aniso_U_11
_atom_site_aniso_U_22
_atom_site_aniso_U_33
_atom_site_aniso_U_23
_atom_site_aniso_U_13
_atom_site_aniso_U_12
Ti1 0.0263(12) 0.0337(13) 0.0312(13) 0.0075(10) 0.0037(10) 0.0081(10)
Ti2 0.0198(4) 0.0259(5) 0.0278(5) 0.0019(4) -0.0023(4) 0.0059(4)
Ti3 0.0209(4) 0.0226(4) 0.0259(5) 0.0010(4) -0.0026(3) 0.0054(4)
Ti4 0.0253(5) 0.0243(5) 0.0338(5) 0.0012(4) 0.0008(4) 0.0070(4)
Ti5 0.0238(4) 0.0242(4) 0.0238(4) 0.0030(3) 0.0017(3) 0.0092(4)
Ti6 0.0203(4) 0.0258(5) 0.0274(5) 0.0041(4) -0.0002(4) 0.0071(4)
Ti7 0.0217(4) 0.0233(5) 0.0310(5) -0.0012(4) -0.0013(4) 0.0011(4)
Ti8 0.0261(5) 0.0241(5) 0.0266(5) 0.0052(4) 0.0014(4) 0.0052(4)
Ti9 0.0214(5) 0.0283(5) 0.0345(5) 0.0021(4) 0.0053(4) 0.0048(4)
Ti10 0.0284(5) 0.0300(5) 0.0258(5) -0.0027(4) -0.0011(4) 0.0061(4)
Ti11 0.0217(5) 0.0253(5) 0.0334(5) 0.0042(4) 0.0016(4) 0.0004(4)
Ti12 0.0286(5) 0.0308(5) 0.0322(5) 0.0000(4) 0.0053(4) 0.0098(4)
Ti13 0.0345(5) 0.0296(5) 0.0238(5) 0.0032(4) 0.0020(4) 0.0069(4)
Ti14 0.0299(5) 0.0214(5) 0.0285(5) -0.0026(4) -0.0023(4) 0.0041(4)
Ti15 0.0204(4) 0.0289(5) 0.0272(5) -0.0001(4) -0.0045(4) 0.0019(4)
Ti16 0.0272(5) 0.0260(5) 0.0367(5) 0.0041(4) 0.0037(4) 0.0130(4)
Ti17 0.0325(5) 0.0204(5) 0.0374(5) -0.0029(4) 0.0025(4) 0.0065(4)
Ti18 0.0205(5) 0.0354(5) 0.0283(5) 0.0007(4) -0.0066(4) 0.0044(4)
Ti19 0.0234(5) 0.0336(5) 0.0280(5) 0.0061(4) -0.0016(4) 0.0128(4)
Ti20 0.0298(5) 0.0366(5) 0.0244(5) -0.0013(4) 0.0006(4) 0.0139(4)
Ti21 0.0272(5) 0.0311(5) 0.0225(5) 0.0032(4) -0.0005(4) 0.0087(4)
Ti22 0.0344(6) 0.0317(5) 0.0397(6) 0.0034(4) 0.0107(4) 0.0017(4)
Ti23 0.0264(5) 0.0280(5) 0.0427(6) 0.0091(4) 0.0044(4) 0.0037(4)
Ti24 0.0174(4) 0.0334(5) 0.0383(5) 0.0060(4) 0.0019(4) 0.0032(4)
Ti25 0.0213(5) 0.0403(6) 0.0338(5) 0.0024(4) 0.0034(4) 0.0124(4)
Ti26 0.0348(6) 0.0492(6) 0.0348(6) 0.0112(5) 0.0162(4) 0.0166(5)
Ti27 0.0357(6) 0.0424(6) 0.0312(5) 0.0132(4) 0.0084(4) 0.0135(5)
Ti28 0.0271(5) 0.0389(6) 0.0459(6) 0.0141(5) 0.0109(4) 0.0044(4)
Ti29 0.0340(7) 0.0372(7) 0.0421(7) 0.0150(6) 0.0082(6) 0.0012(6)
O1 0.030(2) 0.037(2) 0.042(2) 0.0062(17) 0.0039(16) 0.0121(17)
O2 0.0229(17) 0.0279(18) 0.0225(17) 0.0045(14) 0.0034(13) 0.0096(14)
O3 0.0239(17) 0.0235(17) 0.0302(19) 0.0058(14) 0.0048(14) 0.0055(14)
O4 0.0181(16) 0.0250(18) 0.0309(19) 0.0050(14) 0.0052(14) 0.0056(14)
O5 0.0180(16) 0.0203(16) 0.0205(16) 0.0022(13) 0.0007(13) 0.0058(13)
O6 0.0179(16) 0.0203(16) 0.0241(17) 0.0009(13) -0.0012(13) 0.0041(13)
O7 0.0183(16) 0.0206(17) 0.0268(18) 0.0009(13) 0.0002(13) 0.0025(13)
O8 0.0208(17) 0.0204(17) 0.0267(18) 0.0012(13) -0.0007(13) 0.0030(13)
O9 0.0234(17) 0.0194(17) 0.0323(19) 0.0009(14) 0.0023(14) 0.0068(14)
O10 0.0208(17) 0.0277(18) 0.0247(17) 0.0030(14) -0.0007(13) 0.0080(14)
O11 0.030(2) 0.032(2) 0.039(2) -0.0031(16) 0.0085(16) 0.0026(16)
O12 0.0268(19) 0.041(2) 0.031(2) 0.0065(16) 0.0039(15) 0.0087(16)
O13 0.045(2) 0.031(2) 0.032(2) 0.0039(16) 0.0091(17) 0.0084(17)
O14 0.032(2) 0.032(2) 0.035(2) 0.0054(16) 0.0019(16) 0.0051(16)
O15 0.030(2) 0.038(2) 0.038(2) 0.0072(17) 0.0016(16) 0.0074(17)
O16 0.032(2) 0.030(2) 0.036(2) -0.0001(16) 0.0039(16) 0.0073(16)
O17 0.0264(18) 0.0259(18) 0.0275(18) 0.0059(14) 0.0034(14) 0.0114(15)
O18 0.0270(18) 0.0229(17) 0.0281(18) 0.0017(14) 0.0021(14) 0.0060(14)
O19 0.0181(17) 0.0317(19) 0.0288(19) 0.0038(15) 0.0009(14) 0.0042(14)
O20 0.0236(18) 0.0299(19) 0.0323(19) 0.0035(15) 0.0039(15) 0.0114(15)
O21 0.0309(19) 0.0245(18) 0.033(2) -0.0053(15) 0.0011(15) 0.0045(15)
O22 0.0259(18) 0.0310(19) 0.0257(18) -0.0027(15) -0.0036(14) 0.0036(15)
O23 0.0229(17) 0.0305(19) 0.0259(18) 0.0047(14) 0.0017(14) 0.0112(15)
O24 0.0278(18) 0.0229(17) 0.0244(17) 0.0004(14) 0.0011(14) 0.0082(14)
O25 0.0216(17) 0.0282(18) 0.0260(18) 0.0025(14) -0.0015(14) 0.0059(14)
O26 0.0241(18) 0.0244(18) 0.0334(19) 0.0064(14) 0.0011(14) 0.0096(14)
O27 0.0256(18) 0.0202(17) 0.0323(19) -0.0004(14) 0.0015(15) 0.0030(14)
O28 0.0177(17) 0.0303(19) 0.0289(18) 0.0017(15) -0.0036(14) 0.0018(14)
O29 0.0236(17) 0.0284(18) 0.0251(18) 0.0035(14) 0.0042(14) 0.0108(14)
O30 0.0247(18) 0.0289(18) 0.0247(18) 0.0065(14) 0.0004(14) 0.0100(15)
O31 0.0194(17) 0.0247(18) 0.037(2) 0.0030(15) 0.0021(14) 0.0015(14)
O32 0.0243(19) 0.041(2) 0.044(2) 0.0133(18) 0.0061(16) 0.0074(17)
O33 0.029(2) 0.052(2) 0.035(2) 0.0110(18) 0.0093(16) 0.0193(18)
O34 0.041(2) 0.042(2) 0.028(2) 0.0022(16) 0.0095(16) 0.0147(18)
O35 0.032(2) 0.039(2) 0.031(2) 0.0086(16) 0.0059(16) 0.0112(17)
O36 0.031(2) 0.035(2) 0.039(2) 0.0130(17) 0.0077(16) 0.0088(16)
O37 0.033(2) 0.033(2) 0.044(2) 0.0124(17) 0.0093(17) 0.0067(17)
O38 0.039(2) 0.030(2) 0.035(2) 0.0101(16) 0.0047(17) 0.0077(17)
O39 0.032(2) 0.034(2) 0.043(2) 0.0101(17) 0.0055(17) -0.0022(17)
O40 0.026(2) 0.059(3) 0.045(2) 0.005(2) 0.0104(17) 0.0105(19)
O41 0.041(2) 0.049(2) 0.038(2) 0.0013(19) 0.0098(18) 0.0168(19)
O42 0.038(2) 0.046(2) 0.030(2) -0.0069(17) 0.0009(17) 0.0092(18)
O43 0.058(3) 0.048(2) 0.029(2) 0.0119(18) 0.0112(19) 0.019(2)
O44 0.0307(19) 0.0190(17) 0.039(2) 0.0017(15) 0.0002(16) -0.0001(15)
O45 0.0218(18) 0.0302(19) 0.039(2) 0.0038(16) -0.0013(15) -0.0014(15)
O46 0.032(2) 0.036(2) 0.040(2) 0.0021(17) 0.0076(16) 0.0179(17)
O47 0.039(2) 0.030(2) 0.038(2) -0.0077(16) 0.0041(17) 0.0104(17)
O48 0.038(2) 0.040(2) 0.0216(18) -0.0007(15) -0.0065(15) 0.0103(17)
O49 0.040(2) 0.032(2) 0.0286(19) 0.0084(15) 0.0002(16) 0.0151(17)
O50 0.048(2) 0.029(2) 0.041(2) -0.0105(17) -0.0034(18) 0.0097(18)
O51 0.033(2) 0.0304(19) 0.0266(19) -0.0045(15) -0.0047(15) 0.0035(16)
O52 0.0261(19) 0.048(2) 0.032(2) 0.0004(17) -0.0108(16) 0.0046(17)
O53 0.038(2) 0.038(2) 0.051(2) 0.0123(18) 0.0050(18) 0.0218(18)
O54 0.039(2) 0.0222(18) 0.042(2) 0.0051(16) 0.0059(17) 0.0117(16)
O55 0.049(2) 0.0226(19) 0.053(3) -0.0073(17) 0.004(2) 0.0035(18)
O56 0.024(2) 0.049(2) 0.045(2) 0.0000(19) -0.0131(17) 0.0007(18)
O57 0.0198(18) 0.047(2) 0.034(2) 0.0057(17) -0.0030(15) 0.0120(16)
O58 0.035(2) 0.050(2) 0.040(2) 0.0084(18) -0.0002(17) 0.0252(19)
O59 0.042(2) 0.032(2) 0.040(2) 0.0069(17) 0.0096(17) 0.0177(17)
O60 0.0253(19) 0.045(2) 0.041(2) 0.0070(18) 0.0004(16) 0.0150(17)
O61 0.038(2) 0.034(2) 0.045(2) -0.0057(18) -0.0062(18) -0.0024(18)
O62 0.0210(19) 0.042(2) 0.058(3) 0.0054(19) -0.0047(18) -0.0040(17)
O63 0.0175(17) 0.046(2) 0.043(2) 0.0075(18) 0.0037(15) 0.0104(16)
O64 0.035(2) 0.052(2) 0.043(2) 0.0042(19) 0.0073(18) 0.0255(19)
O65 0.049(2) 0.039(2) 0.037(2) -0.0052(17) 0.0064(18) 0.0209(19)
O66 0.036(2) 0.036(2) 0.0227(18) -0.0046(15) -0.0033(15) 0.0111(17)
O67 0.036(2) 0.050(2) 0.0270(19) 0.0046(17) -0.0069(16) 0.0144(18)
O68 0.049(2) 0.042(2) 0.048(2) 0.0110(19) -0.007(2) 0.021(2)
O69 0.038(2) 0.0233(19) 0.046(2) 0.0077(16) -0.0020(18) 0.0074(16)
O70 0.041(2) 0.028(2) 0.069(3) 0.005(2) 0.004(2) -0.0021(18)
O71 0.039(2) 0.058(3) 0.047(3) 0.022(2) 0.0100(19) -0.002(2)
O72 0.032(2) 0.046(2) 0.058(3) 0.021(2) 0.0123(19) -0.0005(18)
O73 0.029(2) 0.052(3) 0.050(2) 0.012(2) 0.0141(18) 0.0123(18)
O74 0.041(2) 0.061(3) 0.041(2) 0.008(2) 0.0189(19) 0.026(2)
O75 0.042(2) 0.050(2) 0.033(2) 0.0101(18) 0.0116(17) 0.0175(19)
O76 0.050(3) 0.053(3) 0.034(2) 0.0188(19) 0.0061(19) 0.016(2)
O77 0.053(5) 0.017(3) 0.071(6) 0.011(3) 0.012(4) -0.003(3)
O78 0.124(7) 0.060(4) 0.088(5) 0.022(4) 0.005(5) 0.044(5)
O79A 0.037(4) 0.013(5) 0.035(5) 0.000(4) -0.001(3) -0.001(4)
O79B 0.056(9) 0.035(10) 0.057(10) 0.015(8) 0.008(8) 0.023(9)
C1 0.105(7) 0.048(4) 0.055(5) 0.022(4) 0.021(4) 0.011(4)
C2 0.072(8) 0.070(8) 0.055(7) 0.033(6) 0.026(6) 0.018(6)
C3 0.069(5) 0.115(8) 0.069(5) 0.047(5) 0.028(4) 0.027(5)
C4 0.065(5) 0.087(6) 0.082(6) 0.028(5) 0.030(5) -0.004(5)
C5 0.042(4) 0.082(6) 0.083(6) 0.031(4) 0.026(4) 0.021(4)
C6 0.094(7) 0.114(8) 0.112(8) 0.040(7) 0.069(6) 0.040(6)
C7 0.081(6) 0.103(7) 0.072(6) 0.033(5) 0.034(5) 0.043(5)
C8 0.071(6) 0.120(8) 0.076(6) -0.009(6) 0.037(5) -0.012(6)
C9 0.089(6) 0.073(5) 0.046(4) 0.004(4) 0.024(4) 0.024(5)
C10 0.153(9) 0.093(6) 0.062(5) -0.025(4) 0.040(5) 0.019(6)
C13 0.049(4) 0.026(3) 0.060(4) 0.009(3) 0.008(3) 0.001(3)
C14 0.069(5) 0.030(3) 0.086(6) 0.003(3) 0.005(4) -0.004(3)
C15 0.028(3) 0.079(5) 0.060(4) 0.019(4) -0.002(3) 0.000(3)
C16 0.039(4) 0.098(7) 0.113(8) 0.002(6) 0.002(5) -0.017(4)
C17 0.046(4) 0.072(5) 0.059(4) 0.010(4) 0.013(3) 0.033(4)
C18 0.087(7) 0.124(9) 0.128(9) -0.011(7) 0.022(6) 0.072(7)
C19 0.079(9) 0.050(7) 0.042(7) -0.015(6) 0.021(6) 0.000(7)
C20 0.153(9) 0.093(6) 0.062(5) -0.025(4) 0.040(5) 0.019(6)
C21 0.045(3) 0.045(3) 0.027(3) -0.006(2) -0.006(2) 0.011(3)
C22 0.074(5) 0.068(5) 0.033(3) -0.005(3) -0.014(3) 0.036(4)
C23 0.046(3) 0.038(3) 0.036(3) 0.012(2) 0.003(3) 0.019(3)
C24 0.075(5) 0.050(4) 0.061(5) 0.016(3) -0.024(4) 0.021(4)
C25 0.117(7) 0.078(6) 0.101(7) -0.029(5) 0.022(6) 0.053(5)
C26 0.088(4) 0.045(3) 0.085(4) -0.006(3) 0.009(3) 0.015(3)
C27 0.056(4) 0.042(3) 0.033(3) -0.009(3) -0.014(3) 0.009(3)
C28 0.088(4) 0.045(3) 0.085(4) -0.006(3) 0.009(3) 0.015(3)
C29 0.070(3) 0.075(3) 0.083(3) 0.015(3) 0.004(3) 0.042(3)
C30 0.049(8) 0.102(12) 0.094(10) -0.016(9) -0.039(7) 0.024(7)
C31 0.026(3) 0.070(4) 0.055(4) 0.013(3) 0.001(3) 0.024(3)
C32 0.040(4) 0.121(7) 0.070(5) 0.026(5) -0.007(4) 0.036(4)
C33 0.070(3) 0.075(3) 0.083(3) 0.015(3) 0.004(3) 0.042(3)
C33B 0.070(3) 0.075(3) 0.083(3) 0.015(3) 0.004(3) 0.042(3)
C34 0.056(5) 0.059(5) 0.101(6) 0.014(4) -0.008(4) 0.033(4)
C35 0.095(4) 0.036(3) 0.088(4) 0.004(3) -0.001(3) -0.002(3)
C36 0.098(7) 0.041(4) 0.184(10) 0.008(5) 0.019(7) 0.035(5)
C37 0.095(4) 0.036(3) 0.088(4) 0.004(3) -0.001(3) -0.002(3)
C38 0.109(7) 0.044(4) 0.084(6) -0.022(4) -0.014(5) -0.003(4)
C39 0.060(4) 0.053(4) 0.051(4) -0.021(3) -0.013(3) -0.009(3)
C40 0.086(6) 0.064(5) 0.084(6) -0.029(4) -0.013(5) -0.024(4)
C41 0.071(8) 0.100(9) 0.114(10) -0.005(7) -0.030(7) -0.004(7)
C42 0.048(8) 0.095(10) 0.112(10) -0.016(8) -0.043(7) 0.006(7)
C43 0.022(3) 0.061(4) 0.045(3) 0.003(3) -0.004(2) 0.013(3)
C44 0.036(3) 0.082(5) 0.055(4) 0.009(4) -0.013(3) 0.025(3)
C45 0.070(3) 0.075(3) 0.083(3) 0.015(3) 0.004(3) 0.042(3)
C46 0.140(10) 0.136(9) 0.122(9) 0.031(7) 0.012(7) 0.119(9)
C47 0.072(5) 0.034(3) 0.069(5) 0.015(3) 0.023(4) 0.027(3)
C48 0.088(4) 0.045(3) 0.085(4) -0.006(3) 0.009(3) 0.015(3)
C49 0.069(7) 0.074(7) 0.088(7) 0.003(6) -0.005(6) -0.004(6)
C50 0.054(6) 0.051(6) 0.078(8) 0.019(6) -0.006(6) -0.015(5)
C51 0.034(3) 0.073(4) 0.064(3) 0.004(3) 0.001(2) 0.026(3)
C52 0.055(4) 0.153(8) 0.087(5) 0.009(5) 0.022(4) 0.042(5)
C53 0.034(3) 0.073(4) 0.064(3) 0.004(3) 0.001(2) 0.026(3)
C53B 0.034(3) 0.073(4) 0.064(3) 0.004(3) 0.001(2) 0.026(3)
C54 0.055(4) 0.153(8) 0.087(5) 0.009(5) 0.022(4) 0.042(5)
C54B 0.055(4) 0.153(8) 0.087(5) 0.009(5) 0.022(4) 0.042(5)
C55 0.117(7) 0.078(6) 0.101(7) -0.029(5) 0.022(6) 0.053(5)
C56 0.116(13) 0.098(13) 0.117(13) -0.015(11) 0.054(11) 0.043(11)
C57 0.049(4) 0.049(4) 0.032(3) -0.009(3) -0.009(3) 0.016(3)
C58 0.069(5) 0.085(5) 0.028(3) -0.003(3) 0.001(3) 0.033(4)
C59 0.068(8) 0.029(5) 0.025(5) 0.007(4) -0.012(5) 0.014(5)
C60 0.076(10) 0.093(11) 0.057(8) 0.014(7) -0.027(7) 0.033(8)
C61 0.077(8) 0.106(10) 0.076(8) 0.033(7) -0.019(7) 0.000(7)
C62 0.107(5) 0.121(6) 0.085(5) 0.047(4) 0.000(4) 0.052(5)
C65 0.086(11) 0.054(9) 0.108(13) 0.004(8) -0.014(9) 0.011(8)
C66 0.107(5) 0.121(6) 0.085(5) 0.047(4) 0.000(4) 0.052(5)
C67 0.151(14) 0.083(9) 0.160(15) 0.029(9) 0.023(11) 0.072(10)
C68 0.221(16) 0.135(12) 0.141(12) 0.081(10) 0.001(11) 0.075(11)
C71 0.114(10) 0.104(10) 0.108(10) -0.007(8) 0.033(8) -0.048(8)
C72 0.114(10) 0.104(10) 0.108(10) -0.007(8) 0.033(8) -0.048(8)
C73 0.054(3) 0.076(4) 0.065(3) 0.017(3) 0.011(3) 0.028(3)
C74 0.082(5) 0.128(6) 0.086(5) 0.038(4) 0.039(4) 0.043(4)
C75 0.118(11) 0.127(10) 0.120(11) 0.001(7) 0.021(8) 0.061(7)
C75B 0.125(19) 0.18(2) 0.080(15) -0.055(15) -0.019(13) 0.113(19)
C76 0.118(11) 0.127(10) 0.120(11) 0.001(7) 0.021(8) 0.061(7)
C76B 0.099(14) 0.158(17) 0.142(18) -0.041(13) 0.030(12) 0.079(13)
C77 0.054(3) 0.076(4) 0.065(3) 0.017(3) 0.011(3) 0.028(3)
C78 0.082(5) 0.128(6) 0.086(5) 0.038(4) 0.039(4) 0.043(4)
C79 0.107(5) 0.121(6) 0.085(5) 0.047(4) 0.000(4) 0.052(5)
C80 0.107(5) 0.121(6) 0.085(5) 0.047(4) 0.000(4) 0.052(5)
C81 0.070(3) 0.075(3) 0.083(3) 0.015(3) 0.004(3) 0.042(3)
C81B 0.091(10) 0.092(11) 0.139(14) -0.016(10) 0.006(10) -0.035(8)
C82 0.091(10) 0.092(11) 0.139(14) -0.016(10) 0.006(10) -0.035(8)
C82B 0.070(3) 0.075(3) 0.083(3) 0.015(3) 0.004(3) 0.042(3)
Li1A 0.042(9) 0.036(8) 0.062(10) -0.008(8) -0.005(8) 0.014(7)
Li1B 0.044(11) 0.031(10) 0.073(13) -0.020(10) -0.025(10) 0.024(9)
C69 0.056(17) 0.152(13) 0.059(13) 0.028(10) 0.040(7) 0.004(9)
C70 0.23(2) 0.122(15) 0.159(18) 0.099(14) 0.117(17) 0.092(16)
C11 0.095(7) 0.148(9) 0.080(6) 0.031(6) 0.041(5) 0.045(6)
C12 0.135(8) 0.179(10) 0.117(7) 0.039(7) 0.042(7) 0.030(8)
C70B 0.23(2) 0.122(15) 0.159(18) 0.099(14) 0.117(17) 0.092(16)
C69B 0.056(17) 0.152(13) 0.059(13) 0.028(10) 0.040(7) 0.004(9)

loop_
_atom_type_symbol
_atom_type_description
_atom_type_scat_dispersion_real
_atom_type_scat_dispersion_imag
_atom_type_scat_source
C C 0.0033 0.0016 'International Tables Vol C Tables 4.2.6.8 and 6.1.1.4'
H H 0.0000 0.0000 'International Tables Vol C Tables 4.2.6.8 and 6.1.1.4'
Li Li -0.0003 0.0001 'International Tables Vol C Tables 4.2.6.8 and 6.1.1.4'
O O 0.0106 0.0060 'International Tables Vol C Tables 4.2.6.8 and 6.1.1.4'
Ti Ti 0.2776 0.4457 'International Tables Vol C Tables 4.2.6.8 and 6.1.1.4'

loop_
_geom_angle_atom_site_label_1
_geom_angle_atom_site_label_2
_geom_angle_atom_site_label_3
_geom_angle
O3 Ti1 O4 106.24(18)
O3 Ti1 O2 105.79(18)
O4 Ti1 O2 107.91(18)
O3 Ti1 O1 112.35(18)
O4 Ti1 O1 112.49(18)
O2 Ti1 O1 111.65(19)
O3 Ti1 Ti2 88.00(13)
O4 Ti1 Ti2 30.99(10)
O2 Ti1 Ti2 89.75(13)
O1 Ti1 Ti2 143.48(15)
O3 Ti1 Ti3 87.76(13)
O4 Ti1 Ti3 89.92(13)
O2 Ti1 Ti3 30.80(10)
O1 Ti1 Ti3 142.44(15)
Ti2 Ti1 Ti3 63.86(6)
O3 Ti1 Ti22 33.37(11)
O4 Ti1 Ti22 139.61(15)
O2 Ti1 Ti22 90.37(12)
O1 Ti1 Ti22 92.20(13)
Ti2 Ti1 Ti22 117.85(8)
Ti3 Ti1 Ti22 88.46(6)
O3 Ti1 Ti28 94.69(13)
O4 Ti1 Ti28 91.92(13)
O2 Ti1 Ti28 145.62(14)
O1 Ti1 Ti28 34.00(12)
Ti2 Ti1 Ti28 118.79(8)
Ti3 Ti1 Ti28 176.40(9)
Ti22 Ti1 Ti28 92.13(7)
O3 Ti1 Ti4 29.90(11)
O4 Ti1 Ti4 88.78(13)
O2 Ti1 Ti4 88.94(13)
O1 Ti1 Ti4 142.25(15)
Ti2 Ti1 Ti4 62.85(5)
Ti3 Ti1 Ti4 63.07(5)
Ti22 Ti1 Ti4 55.01(5)
Ti28 Ti1 Ti4 120.05(8)
O3 Ti1 Ti27 94.69(13)
O4 Ti1 Ti27 145.84(14)
O2 Ti1 Ti27 91.37(13)
O1 Ti1 Ti27 33.39(11)
Ti2 Ti1 Ti27 176.69(8)
Ti3 Ti1 Ti27 118.10(8)
Ti22 Ti1 Ti27 65.27(5)
Ti28 Ti1 Ti27 59.12(5)
Ti4 Ti1 Ti27 120.28(7)
O5 Ti2 O7 92.99(14)
O5 Ti2 O4 99.24(14)
O7 Ti2 O4 100.48(14)
O5 Ti2 O10 102.25(14)
O7 Ti2 O10 100.84(14)
O4 Ti2 O10 148.70(14)
O5 Ti2 O23 82.60(13)
O7 Ti2 O23 175.58(14)
O4 Ti2 O23 80.16(14)
O10 Ti2 O23 80.34(14)
O5 Ti2 O28 175.30(14)
O7 Ti2 O28 82.66(14)
O4 Ti2 O28 79.89(14)
O10 Ti2 O28 80.40(14)
O23 Ti2 O28 101.75(14)
O5 Ti2 Ti18 143.40(10)
O7 Ti2 Ti18 91.01(10)
O4 Ti2 Ti18 115.74(11)
O10 Ti2 Ti18 41.43(10)
O23 Ti2 Ti18 92.63(10)
O28 Ti2 Ti18 38.99(10)
O5 Ti2 Ti19 91.75(10)
O7 Ti2 Ti19 141.82(11)
O4 Ti2 Ti19 116.07(10)
O10 Ti2 Ti19 41.30(10)
O23 Ti2 Ti19 39.06(9)
O28 Ti2 Ti19 92.77(10)
Ti18 Ti2 Ti19 64.16(4)
O5 Ti2 Ti25 91.28(10)
O7 Ti2 Ti25 141.74(11)
O4 Ti2 Ti25 41.40(10)
O10 Ti2 Ti25 115.30(10)
O23 Ti2 Ti25 38.77(9)
O28 Ti2 Ti25 91.06(10)
Ti18 Ti2 Ti25 107.49(4)
Ti19 Ti2 Ti25 75.90(4)
O5 Ti2 Ti7 133.02(10)
O7 Ti2 Ti7 40.07(10)
O4 Ti2 Ti7 90.24(11)
O10 Ti2 Ti7 91.50(11)
O23 Ti2 Ti7 144.33(10)
O28 Ti2 Ti7 42.59(10)
Ti18 Ti2 Ti7 60.76(4)
Ti19 Ti2 Ti7 124.86(4)
Ti25 Ti2 Ti7 122.95(4)
O5 Ti2 Ti5 39.94(9)
O7 Ti2 Ti5 132.93(10)
O4 Ti2 Ti5 90.44(11)
O10 Ti2 Ti5 91.59(11)
O23 Ti2 Ti5 42.66(10)
O28 Ti2 Ti5 144.39(10)
Ti18 Ti2 Ti5 124.96(4)
Ti19 Ti2 Ti5 60.84(3)
Ti25 Ti2 Ti5 61.05(4)
Ti7 Ti2 Ti5 172.89(4)
O5 Ti2 Ti24 140.31(10)
O7 Ti2 Ti24 91.90(10)
O4 Ti2 Ti24 41.24(10)
O10 Ti2 Ti24 115.41(11)
O23 Ti2 Ti24 91.41(10)
O28 Ti2 Ti24 38.65(10)
Ti18 Ti2 Ti24 75.77(4)
Ti19 Ti2 Ti24 107.94(4)
Ti25 Ti2 Ti24 62.24(4)
Ti7 Ti2 Ti24 60.79(3)
Ti5 Ti2 Ti24 123.18(4)
O5 Ti3 O6 92.38(14)
O5 Ti3 O2 99.03(14)
O6 Ti3 O2 100.28(14)
O5 Ti3 O8 102.58(14)
O6 Ti3 O8 101.72(14)
O2 Ti3 O8 148.29(14)
O5 Ti3 O24 82.54(13)
O6 Ti3 O24 174.84(14)
O2 Ti3 O24 79.74(14)
O8 Ti3 O24 80.35(14)
O5 Ti3 O25 174.91(14)
O6 Ti3 O25 82.89(14)
O2 Ti3 O25 80.06(13)
O8 Ti3 O25 80.31(14)
O24 Ti3 O25 102.16(14)
O5 Ti3 Ti14 92.50(10)
O6 Ti3 Ti14 142.75(10)
O2 Ti3 Ti14 115.33(11)
O8 Ti3 Ti14 41.32(10)
O24 Ti3 Ti14 39.03(10)
O25 Ti3 Ti14 92.42(10)
O5 Ti3 Ti15 143.66(10)
O6 Ti3 Ti15 91.30(10)
O2 Ti3 Ti15 115.82(10)
O8 Ti3 Ti15 41.47(10)
O24 Ti3 Ti15 93.32(10)
O25 Ti3 Ti15 38.89(10)
Ti14 Ti3 Ti15 64.27(4)
O5 Ti3 Ti6 132.57(10)
O6 Ti3 Ti6 40.21(9)
O2 Ti3 Ti6 90.70(10)
O8 Ti3 Ti6 91.53(10)
O24 Ti3 Ti6 144.83(10)
O25 Ti3 Ti6 42.68(10)
Ti14 Ti3 Ti6 124.72(4)
Ti15 Ti3 Ti6 60.49(3)
O5 Ti3 Ti5 40.19(10)
O6 Ti3 Ti5 132.57(10)
O2 Ti3 Ti5 90.29(10)
O8 Ti3 Ti5 91.42(10)
O24 Ti3 Ti5 42.36(9)
O25 Ti3 Ti5 144.52(10)
Ti14 Ti3 Ti5 60.99(3)
Ti15 Ti3 Ti5 125.18(4)
Ti6 Ti3 Ti5 172.73(4)
O5 Ti3 Ti20 90.99(10)
O6 Ti3 Ti20 140.99(10)
O2 Ti3 Ti20 40.92(10)
O8 Ti3 Ti20 115.39(10)
O24 Ti3 Ti20 38.82(10)
O25 Ti3 Ti20 91.52(10)
Ti14 Ti3 Ti20 75.79(4)
Ti15 Ti3 Ti20 108.21(4)
Ti6 Ti3 Ti20 123.35(4)
Ti5 Ti3 Ti20 60.91(3)
O5 Ti3 Ti21 140.14(10)
O6 Ti3 Ti21 92.42(10)
O2 Ti3 Ti21 41.26(10)
O8 Ti3 Ti21 115.06(10)
O24 Ti3 Ti21 90.94(10)
O25 Ti3 Ti21 38.81(10)
Ti14 Ti3 Ti21 106.84(5)
Ti15 Ti3 Ti21 75.71(4)
Ti6 Ti3 Ti21 61.54(4)
Ti5 Ti3 Ti21 122.79(4)
Ti20 Ti3 Ti21 61.94(3)
O7 Ti4 O6 94.06(14)
O7 Ti4 O9 103.59(14)
O6 Ti4 O9 103.93(14)
O7 Ti4 O3 98.04(14)
O6 Ti4 O3 97.18(14)
O9 Ti4 O3 148.37(14)
O7 Ti4 O27 83.96(14)
O6 Ti4 O27 175.47(14)
O9 Ti4 O27 80.51(14)
O3 Ti4 O27 79.10(14)
O7 Ti4 O26 175.48(14)
O6 Ti4 O26 83.40(14)
O9 Ti4 O26 80.69(14)
O3 Ti4 O26 78.63(14)
O27 Ti4 O26 98.30(14)
O7 Ti4 Ti16 144.78(11)
O6 Ti4 Ti16 92.39(10)
O9 Ti4 Ti16 41.41(10)
O3 Ti4 Ti16 115.43(11)
O27 Ti4 Ti16 91.56(10)
O26 Ti4 Ti16 39.37(10)
O7 Ti4 Ti17 92.69(11)
O6 Ti4 Ti17 145.29(11)
O9 Ti4 Ti17 41.50(10)
O3 Ti4 Ti17 115.49(11)
O27 Ti4 Ti17 39.09(10)
O26 Ti4 Ti17 91.51(10)
Ti16 Ti4 Ti17 63.97(4)
O7 Ti4 Ti22 138.45(11)
O6 Ti4 Ti22 90.20(10)
O9 Ti4 Ti22 115.40(10)
O3 Ti4 Ti22 40.49(10)
O27 Ti4 Ti22 88.60(10)
O26 Ti4 Ti22 38.15(10)
Ti16 Ti4 Ti22 76.02(4)
Ti17 Ti4 Ti22 106.73(4)
O7 Ti4 Ti7 40.09(10)
O6 Ti4 Ti7 134.09(10)
O9 Ti4 Ti7 92.46(10)
O3 Ti4 Ti7 89.39(11)
O27 Ti4 Ti7 43.89(10)
O26 Ti4 Ti7 142.12(10)
Ti16 Ti4 Ti7 125.34(4)
Ti17 Ti4 Ti7 61.39(4)
Ti22 Ti4 Ti7 121.03(4)
O7 Ti4 Ti6 133.87(10)
O6 Ti4 Ti6 39.83(10)
O9 Ti4 Ti6 92.40(10)
O3 Ti4 Ti6 88.91(11)
O27 Ti4 Ti6 141.85(10)
O26 Ti4 Ti6 43.60(9)
Ti16 Ti4 Ti6 61.13(4)
Ti17 Ti4 Ti6 125.10(4)
Ti22 Ti4 Ti6 60.60(4)
Ti7 Ti4 Ti6 173.26(4)
O7 Ti4 Ti23 90.97(10)
O6 Ti4 Ti23 139.56(11)
O9 Ti4 Ti23 113.76(10)
O3 Ti4 Ti23 42.42(10)
O27 Ti4 Ti23 36.68(10)
O26 Ti4 Ti23 88.58(10)
Ti16 Ti4 Ti23 106.02(4)
Ti17 Ti4 Ti23 74.19(4)
Ti22 Ti4 Ti23 61.17(4)
Ti7 Ti4 Ti23 60.09(4)
Ti6 Ti4 Ti23 121.74(4)
O59 Ti5 O17 92.15(16)
O59 Ti5 O18 92.21(16)
O17 Ti5 O18 73.72(14)
O59 Ti5 O29 87.41(15)
O17 Ti5 O29 142.87(14)
O18 Ti5 O29 143.41(14)
O59 Ti5 O5 178.52(15)
O17 Ti5 O5 88.98(13)
O18 Ti5 O5 89.02(13)
O29 Ti5 O5 91.11(13)
O59 Ti5 O24 103.99(16)
O17 Ti5 O24 142.42(14)
O18 Ti5 O24 71.99(13)
O29 Ti5 O24 72.65(13)
O5 Ti5 O24 75.61(12)
O59 Ti5 O23 103.97(16)
O17 Ti5 O23 71.95(14)
O18 Ti5 O23 142.36(14)
O29 Ti5 O23 72.17(13)
O5 Ti5 O23 75.49(12)
O24 Ti5 O23 133.37(13)
O59 Ti5 Ti8 105.33(12)
O17 Ti5 Ti8 38.59(10)
O18 Ti5 Ti8 38.74(10)
O29 Ti5 Ti8 167.25(10)
O5 Ti5 Ti8 76.14(9)
O24 Ti5 Ti8 103.90(10)
O23 Ti5 Ti8 103.69(10)
O59 Ti5 Ti3 144.23(13)
O17 Ti5 Ti3 117.02(10)
O18 Ti5 Ti3 77.96(10)
O29 Ti5 Ti3 81.20(10)
O5 Ti5 Ti3 35.38(8)
O24 Ti5 Ti3 40.25(9)
O23 Ti5 Ti3 104.53(9)
Ti8 Ti5 Ti3 88.38(4)
O59 Ti5 Ti14 94.54(13)
O17 Ti5 Ti14 108.61(11)
O18 Ti5 Ti14 35.10(10)
O29 Ti5 Ti14 108.44(10)
O5 Ti5 Ti14 85.99(9)
O24 Ti5 Ti14 37.56(9)
O23 Ti5 Ti14 161.47(9)
Ti8 Ti5 Ti14 71.52(4)
Ti3 Ti5 Ti14 58.12(3)
O59 Ti5 Ti19 94.81(13)
O17 Ti5 Ti19 34.75(10)
O18 Ti5 Ti19 108.22(10)
O29 Ti5 Ti19 108.26(10)
O5 Ti5 Ti19 85.59(9)
O24 Ti5 Ti19 161.20(9)
O23 Ti5 Ti19 37.78(9)
Ti8 Ti5 Ti19 70.92(3)
Ti3 Ti5 Ti19 120.95(4)
Ti14 Ti5 Ti19 142.44(4)
O59 Ti5 Ti2 144.20(13)
O17 Ti5 Ti2 78.23(10)
O18 Ti5 Ti2 117.15(10)
O29 Ti5 Ti2 80.66(10)
O5 Ti5 Ti2 35.26(8)
O24 Ti5 Ti2 104.37(9)
O23 Ti5 Ti2 40.23(9)
Ti8 Ti5 Ti2 88.52(4)
Ti3 Ti5 Ti2 66.94(3)
Ti14 Ti5 Ti2 121.25(4)
Ti19 Ti5 Ti2 58.18(4)
O60 Ti6 O19 92.28(16)
O60 Ti6 O20 92.04(16)
O19 Ti6 O20 73.54(15)
O60 Ti6 O30 88.03(15)
O19 Ti6 O30 143.71(15)
O20 Ti6 O30 142.74(14)
O60 Ti6 O6 179.30(16)
O19 Ti6 O6 88.07(13)
O20 Ti6 O6 87.48(13)
O30 Ti6 O6 92.05(13)
O60 Ti6 O25 104.28(15)
O19 Ti6 O25 72.56(14)
O20 Ti6 O25 142.74(14)
O30 Ti6 O25 72.23(13)
O6 Ti6 O25 76.41(12)
O60 Ti6 O26 102.74(15)
O19 Ti6 O26 142.22(14)
O20 Ti6 O26 71.49(14)
O30 Ti6 O26 72.19(13)
O6 Ti6 O26 76.62(12)
O25 Ti6 O26 133.95(13)
O60 Ti6 Ti9 106.49(12)
O19 Ti6 Ti9 39.04(10)
O20 Ti6 Ti9 38.82(10)
O30 Ti6 Ti9 165.46(10)
O6 Ti6 Ti9 73.42(9)
O25 Ti6 Ti9 103.95(10)
O26 Ti6 Ti9 103.18(10)
O60 Ti6 Ti15 94.55(13)
O19 Ti6 Ti15 35.21(10)
O20 Ti6 Ti15 108.56(11)
O30 Ti6 Ti15 108.57(10)
O6 Ti6 Ti15 86.09(9)
O25 Ti6 Ti15 38.07(9)
O26 Ti6 Ti15 162.71(9)
Ti9 Ti6 Ti15 71.64(4)
O60 Ti6 Ti3 144.96(13)
O19 Ti6 Ti3 78.17(10)
O20 Ti6 Ti3 116.57(10)
O30 Ti6 Ti3 80.96(10)
O6 Ti6 Ti3 35.73(9)
O25 Ti6 Ti3 40.68(9)
O26 Ti6 Ti3 105.26(9)
Ti9 Ti6 Ti3 87.21(4)
Ti15 Ti6 Ti3 58.66(3)
O60 Ti6 Ti4 144.14(13)
O19 Ti6 Ti4 115.73(10)
O20 Ti6 Ti4 76.32(10)
O30 Ti6 Ti4 82.04(10)
O6 Ti6 Ti4 35.21(9)
O25 Ti6 Ti4 105.24(9)
O26 Ti6 Ti4 41.44(9)
Ti9 Ti6 Ti4 85.60(4)
Ti15 Ti6 Ti4 121.29(4)
Ti3 Ti6 Ti4 67.09(3)
O60 Ti6 Ti22 94.66(13)
O19 Ti6 Ti22 172.76(10)
O20 Ti6 Ti22 108.22(11)
O30 Ti6 Ti22 34.85(10)
O6 Ti6 Ti22 85.02(9)
O25 Ti6 Ti22 103.63(10)
O26 Ti6 Ti22 37.41(9)
Ti9 Ti6 Ti22 139.53(5)
Ti15 Ti6 Ti22 141.64(4)
Ti3 Ti6 Ti22 94.91(4)
Ti4 Ti6 Ti22 58.81(4)
O61 Ti7 O22 91.74(17)
O61 Ti7 O21 92.05(17)
O22 Ti7 O21 73.72(15)
O61 Ti7 O31 88.06(17)
O22 Ti7 O31 143.87(15)
O21 Ti7 O31 142.40(15)
O61 Ti7 O7 179.58(18)
O22 Ti7 O7 87.87(13)
O21 Ti7 O7 87.98(13)
O31 Ti7 O7 92.18(13)
O61 Ti7 O28 103.68(16)
O22 Ti7 O28 72.19(14)
O21 Ti7 O28 142.68(14)
O31 Ti7 O28 72.79(14)
O7 Ti7 O28 76.06(12)
O61 Ti7 O27 104.25(16)
O22 Ti7 O27 141.82(14)
O21 Ti7 O27 71.30(14)
O31 Ti7 O27 72.27(13)
O7 Ti7 O27 76.16(12)
O28 Ti7 O27 133.88(13)
O61 Ti7 Ti10 104.92(14)
O22 Ti7 Ti10 38.76(10)
O21 Ti7 Ti10 38.54(11)
O31 Ti7 Ti10 167.00(10)
O7 Ti7 Ti10 74.85(9)
O28 Ti7 Ti10 104.20(10)
O27 Ti7 Ti10 103.11(10)
O61 Ti7 Ti4 145.32(14)
O22 Ti7 Ti4 115.64(10)
O21 Ti7 Ti4 76.95(10)
O31 Ti7 Ti4 81.81(10)
O7 Ti7 Ti4 35.08(9)
O28 Ti7 Ti4 104.76(9)
O27 Ti7 Ti4 41.09(9)
Ti10 Ti7 Ti4 86.89(4)
O61 Ti7 Ti18 94.31(14)
O22 Ti7 Ti18 35.01(10)
O21 Ti7 Ti18 108.51(11)
O31 Ti7 Ti18 108.96(11)
O7 Ti7 Ti18 85.28(9)
O28 Ti7 Ti18 37.78(9)
O27 Ti7 Ti18 161.43(9)
Ti10 Ti7 Ti18 71.42(4)
Ti4 Ti7 Ti18 120.35(4)
O61 Ti7 Ti2 144.14(14)
O22 Ti7 Ti2 78.29(10)
O21 Ti7 Ti2 117.16(11)
O31 Ti7 Ti2 80.94(10)
O7 Ti7 Ti2 35.60(9)
O28 Ti7 Ti2 40.46(9)
O27 Ti7 Ti2 104.62(9)
Ti10 Ti7 Ti2 88.71(4)
Ti4 Ti7 Ti2 66.66(4)
Ti18 Ti7 Ti2 58.28(3)
O61 Ti7 Ti23 93.09(14)
O22 Ti7 Ti23 175.00(11)
O21 Ti7 Ti23 107.39(11)
O31 Ti7 Ti23 35.18(10)
O7 Ti7 Ti23 87.31(10)
O28 Ti7 Ti23 105.33(10)
O27 Ti7 Ti23 37.53(9)
Ti10 Ti7 Ti23 140.40(4)
Ti4 Ti7 Ti23 60.43(4)
Ti18 Ti7 Ti23 142.99(4)
Ti2 Ti7 Ti23 97.00(4)
O38 Ti8 O11 108.02(18)
O38 Ti8 O12 104.05(17)
O11 Ti8 O12 88.37(17)
O38 Ti8 O17 104.72(16)
O11 Ti8 O17 90.26(16)
O12 Ti8 O17 150.13(15)
O38 Ti8 O18 108.48(16)
O11 Ti8 O18 143.00(16)
O12 Ti8 O18 88.58(15)
O17 Ti8 O18 74.87(14)
O38 Ti8 Li1A 121.1(5)
O11 Ti8 Li1A 47.3(4)
O12 Ti8 Li1A 42.4(4)
O17 Ti8 Li1A 123.6(5)
O18 Ti8 Li1A 114.6(4)
O38 Ti8 Ti5 123.91(13)
O11 Ti8 Ti5 111.34(12)
O12 Ti8 Ti5 115.25(12)
O17 Ti8 Ti5 38.97(10)
O18 Ti8 Ti5 39.58(10)
Li1A Ti8 Ti5 114.9(5)
O40 Ti9 O13 105.49(19)
O40 Ti9 O14 103.23(18)
O13 Ti9 O14 91.19(17)
O40 Ti9 O20 106.72(17)
O13 Ti9 O20 146.51(16)
O14 Ti9 O20 90.21(16)
O40 Ti9 O19 104.24(17)
O13 Ti9 O19 89.90(16)
O14 Ti9 O19 151.14(15)
O20 Ti9 O19 73.57(14)
O40 Ti9 Ti6 123.25(14)
O13 Ti9 Ti6 112.63(12)
O14 Ti9 Ti6 115.95(12)
O20 Ti9 Ti6 39.12(10)
O19 Ti9 Ti6 38.77(10)
O40 Ti9 Li1B 137.4(4)
O13 Ti9 Li1B 49.3(5)
O14 Ti9 Li1B 53.3(5)
O20 Ti9 Li1B 108.0(4)
O19 Ti9 Li1B 108.6(5)
Ti6 Ti9 Li1B 99.3(4)
O42 Ti10 O16 105.16(18)
O42 Ti10 O15 103.47(18)
O16 Ti10 O15 89.89(17)
O42 Ti10 O21 107.52(17)
O16 Ti10 O21 146.42(16)
O15 Ti10 O21 89.90(16)
O42 Ti10 O22 105.32(16)
O16 Ti10 O22 89.38(16)
O15 Ti10 O22 150.35(16)
O21 Ti10 O22 74.84(15)
O42 Ti10 Ti7 123.65(14)
O16 Ti10 Ti7 113.20(12)
O15 Ti10 Ti7 115.87(12)
O21 Ti10 Ti7 39.26(11)
O22 Ti10 Ti7 39.24(10)
O39 Ti11 O12 99.62(17)
O39 Ti11 O13 101.81(18)
O12 Ti11 O13 96.80(18)
O39 Ti11 O45 91.35(16)
O12 Ti11 O45 164.86(16)
O13 Ti11 O45 91.08(16)
O39 Ti11 O44 94.71(16)
O12 Ti11 O44 87.03(16)
O13 Ti11 O44 162.12(16)
O45 Ti11 O44 81.66(15)
O39 Ti11 O8 163.56(16)
O12 Ti11 O8 92.27(15)
O13 Ti11 O8 87.90(15)
O45 Ti11 O8 75.07(13)
O44 Ti11 O8 74.48(13)
O39 Ti11 Li1A 103.7(4)
O12 Ti11 Li1A 38.7(4)
O13 Ti11 Li1A 58.2(4)
O45 Ti11 Li1A 147.7(4)
O44 Ti11 Li1A 124.4(3)
O8 Ti11 Li1A 92.6(4)
O39 Ti11 Ti15 127.42(13)
O12 Ti11 Ti15 132.18(12)
O13 Ti11 Ti15 82.95(12)
O45 Ti11 Ti15 36.09(10)
O44 Ti11 Ti15 81.59(10)
O8 Ti11 Ti15 39.93(9)
Li1A Ti11 Ti15 121.5(4)
O39 Ti11 Ti14 130.78(14)
O12 Ti11 Ti14 82.34(12)
O13 Ti11 Ti14 126.98(12)
O45 Ti11 Ti14 82.60(11)
O44 Ti11 Ti14 36.08(10)
O8 Ti11 Ti14 39.55(9)
Li1A Ti11 Ti14 107.0(3)
Ti15 Ti11 Ti14 61.71(3)
O41 Ti12 O15 99.99(18)
O41 Ti12 O14 100.47(18)
O15 Ti12 O14 98.77(17)
O41 Ti12 O47 93.23(17)
O15 Ti12 O47 88.23(16)
O14 Ti12 O47 163.23(16)
O41 Ti12 O46 91.83(17)
O15 Ti12 O46 164.21(16)
O14 Ti12 O46 89.23(16)
O47 Ti12 O46 80.64(15)
O41 Ti12 O9 163.15(17)
O15 Ti12 O9 91.36(15)
O14 Ti12 O9 89.95(15)
O47 Ti12 O9 74.59(14)
O46 Ti12 O9 74.96(13)
O41 Ti12 Ti16 127.84(14)
O15 Ti12 Ti16 131.27(13)
O14 Ti12 Ti16 82.85(12)
O47 Ti12 Ti16 81.11(11)
O46 Ti12 Ti16 36.01(10)
O9 Ti12 Ti16 39.94(9)
O41 Ti12 Ti17 129.00(14)
O15 Ti12 Ti17 82.42(12)
O14 Ti12 Ti17 129.79(12)
O47 Ti12 Ti17 35.78(10)
O46 Ti12 Ti17 82.01(11)
O9 Ti12 Ti17 40.01(9)
Ti16 Ti12 Ti17 61.67(4)
O43 Ti13 O16 100.65(18)
O43 Ti13 O11 100.75(19)
O16 Ti13 O11 97.93(17)
O43 Ti13 O48 94.43(18)
O16 Ti13 O48 88.34(16)
O11 Ti13 O48 162.15(16)
O43 Ti13 O49 91.58(17)
O16 Ti13 O49 164.39(16)
O11 Ti13 O49 89.17(16)
O48 Ti13 O49 81.02(15)
O43 Ti13 O10 163.06(17)
O16 Ti13 O10 91.76(15)
O11 Ti13 O10 88.78(15)
O48 Ti13 O10 74.28(13)
O49 Ti13 O10 74.43(13)
O43 Ti13 Ti19 127.33(14)
O16 Ti13 Ti19 131.33(12)
O11 Ti13 Ti19 82.22(12)
O48 Ti13 Ti19 81.11(11)
O49 Ti13 Ti19 35.76(10)
O10 Ti13 Ti19 39.63(9)
O43 Ti13 Ti18 130.34(15)
O16 Ti13 Ti18 82.64(12)
O11 Ti13 Ti18 128.14(12)
O48 Ti13 Ti18 35.91(10)
O49 Ti13 Ti18 82.05(11)
O10 Ti13 Ti18 39.61(9)
Ti19 Ti13 Ti18 61.51(4)
O43 Ti13 Li1A 101.9(4)
O16 Ti13 Li1A 67.8(3)
O11 Ti13 Li1A 30.4(3)
O48 Ti13 Li1A 153.0(4)
O49 Ti13 Li1A 119.4(3)
O10 Ti13 Li1A 93.4(4)
Ti19 Ti13 Li1A 104.9(2)
Ti18 Ti13 Li1A 124.1(4)
O43 Ti13 Li1B 116.3(4)
O16 Ti13 Li1B 51.6(5)
O11 Ti13 Li1B 47.8(5)
O48 Ti13 Li1B 131.6(5)
O49 Ti13 Li1B 130.4(5)
O10 Ti13 Li1B 80.5(4)
Ti19 Ti13 Li1B 104.3(4)
Ti18 Ti13 Li1B 104.4(4)
Li1A Ti13 Li1B 21.6(6)
O50 Ti14 O18 101.85(17)
O50 Ti14 O44 100.59(18)
O18 Ti14 O44 90.06(15)
O50 Ti14 O24 101.21(17)
O18 Ti14 O24 78.12(14)
O44 Ti14 O24 156.91(15)
O50 Ti14 O51 95.39(17)
O18 Ti14 O51 161.87(15)
O44 Ti14 O51 92.28(15)
O24 Ti14 O51 93.16(15)
O50 Ti14 O8 168.81(16)
O18 Ti14 O8 89.32(14)
O44 Ti14 O8 79.89(14)
O24 Ti14 O8 80.21(13)
O51 Ti14 O8 73.43(14)
O50 Ti14 Ti3 141.56(14)
O18 Ti14 Ti3 81.50(11)
O44 Ti14 Ti3 117.77(11)
O24 Ti14 Ti3 41.37(10)
O51 Ti14 Ti3 81.51(11)
O8 Ti14 Ti3 38.85(9)
O50 Ti14 Ti5 99.02(14)
O18 Ti14 Ti5 37.01(10)
O44 Ti14 Ti5 126.40(11)
O24 Ti14 Ti5 41.85(10)
O51 Ti14 Ti5 134.59(11)
O8 Ti14 Ti5 89.43(10)
Ti3 Ti14 Ti5 60.89(3)
O50 Ti14 Ti11 140.40(14)
O18 Ti14 Ti11 81.75(11)
O44 Ti14 Ti11 39.82(10)
O24 Ti14 Ti11 117.93(10)
O51 Ti14 Ti11 88.58(11)
O8 Ti14 Ti11 41.34(9)
Ti3 Ti14 Ti11 78.01(4)
Ti5 Ti14 Ti11 105.93(4)
O50 Ti14 Ti15 131.14(14)
O18 Ti14 Ti15 127.01(11)
O44 Ti14 Ti15 81.75(11)
O24 Ti14 Ti15 89.58(10)
O51 Ti14 Ti15 36.03(10)
O8 Ti14 Ti15 37.70(9)
Ti3 Ti14 Ti15 58.00(3)
Ti5 Ti14 Ti15 118.82(4)
Ti11 Ti14 Ti15 59.10(3)
O52 Ti15 O19 101.96(17)
O52 Ti15 O45 99.80(17)
O19 Ti15 O45 89.52(15)
O52 Ti15 O25 102.34(16)
O19 Ti15 O25 78.53(14)
O45 Ti15 O25 156.57(15)
O52 Ti15 O51 95.47(17)
O19 Ti15 O51 161.48(14)
O45 Ti15 O51 93.67(16)
O25 Ti15 O51 91.76(15)
O52 Ti15 O8 168.57(17)
O19 Ti15 O8 89.47(14)
O45 Ti15 O8 79.72(14)
O25 Ti15 O8 80.09(13)
O51 Ti15 O8 73.21(13)
O52 Ti15 Ti3 142.94(13)
O19 Ti15 Ti3 81.03(10)
O45 Ti15 Ti3 117.23(11)
O25 Ti15 Ti3 41.41(10)
O51 Ti15 Ti3 81.30(10)
O8 Ti15 Ti3 38.71(9)
O52 Ti15 Ti6 99.62(14)
O19 Ti15 Ti6 36.83(10)
O45 Ti15 Ti6 125.70(12)
O25 Ti15 Ti6 42.50(10)
O51 Ti15 Ti6 133.88(11)
O8 Ti15 Ti6 89.72(10)
Ti3 Ti15 Ti6 60.85(3)
O52 Ti15 Ti11 139.11(13)
O19 Ti15 Ti11 82.27(11)
O45 Ti15 Ti11 39.31(11)
O25 Ti15 Ti11 118.21(10)
O51 Ti15 Ti11 88.68(11)
O8 Ti15 Ti11 41.46(9)
Ti3 Ti15 Ti11 77.93(4)
Ti6 Ti15 Ti11 106.47(4)
O52 Ti15 Ti14 131.13(14)
O19 Ti15 Ti14 126.92(11)
O45 Ti15 Ti14 82.55(11)
O25 Ti15 Ti14 88.60(10)
O51 Ti15 Ti14 36.06(10)
O8 Ti15 Ti14 37.45(9)
Ti3 Ti15 Ti14 57.73(3)
Ti6 Ti15 Ti14 118.55(4)
Ti11 Ti15 Ti14 59.19(4)
O53 Ti16 O20 102.48(17)
O53 Ti16 O46 100.17(17)
O20 Ti16 O46 91.09(16)
O53 Ti16 O26 100.79(17)
O20 Ti16 O26 78.28(14)
O46 Ti16 O26 158.11(15)
O53 Ti16 O54 95.33(17)
O20 Ti16 O54 159.85(15)
O46 Ti16 O54 95.01(16)
O26 Ti16 O54 89.28(15)
O53 Ti16 O9 168.94(17)
O20 Ti16 O9 88.57(14)
O46 Ti16 O9 79.84(14)
O26 Ti16 O9 80.81(13)
O54 Ti16 O9 73.70(14)
O53 Ti16 Ti4 142.60(14)
O20 Ti16 Ti4 79.54(10)
O46 Ti16 Ti4 117.20(11)
O26 Ti16 Ti4 42.41(10)
O54 Ti16 Ti4 80.59(11)
O9 Ti16 Ti4 38.49(9)
O53 Ti16 Ti6 98.90(14)
O20 Ti16 Ti6 36.26(10)
O46 Ti16 Ti6 126.86(12)
O26 Ti16 Ti6 42.85(10)
O54 Ti16 Ti6 131.76(11)
O9 Ti16 Ti6 89.72(10)
Ti4 Ti16 Ti6 60.67(4)
O53 Ti16 Ti12 140.11(14)
O20 Ti16 Ti12 82.56(11)
O46 Ti16 Ti12 39.95(11)
O26 Ti16 Ti12 118.84(10)
O54 Ti16 Ti12 89.84(11)
O9 Ti16 Ti12 40.98(10)
Ti4 Ti16 Ti12 77.27(4)
Ti6 Ti16 Ti12 106.81(4)
O53 Ti16 Ti17 130.90(14)
O20 Ti16 Ti17 126.59(11)
O46 Ti16 Ti17 82.42(12)
O26 Ti16 Ti17 88.61(10)
O54 Ti16 Ti17 36.17(10)
O9 Ti16 Ti17 38.05(9)
Ti4 Ti16 Ti17 58.02(3)
Ti6 Ti16 Ti17 118.68(4)
Ti12 Ti16 Ti17 59.18(4)
O55 Ti17 O21 102.98(18)
O55 Ti17 O47 100.10(18)
O21 Ti17 O47 91.71(16)
O55 Ti17 O27 101.91(17)
O21 Ti17 O27 78.30(15)
O47 Ti17 O27 157.37(15)
O55 Ti17 O54 94.88(18)
O21 Ti17 O54 160.06(15)
O47 Ti17 O54 93.84(16)
O27 Ti17 O54 89.50(15)
O55 Ti17 O9 168.16(18)
O21 Ti17 O9 88.86(14)
O47 Ti17 O9 79.30(15)
O27 Ti17 O9 80.24(14)
O54 Ti17 O9 73.42(14)
O55 Ti17 Ti4 142.96(15)
O21 Ti17 Ti4 79.96(11)
O47 Ti17 Ti4 116.82(11)
O27 Ti17 Ti4 41.81(10)
O54 Ti17 Ti4 80.44(11)
O9 Ti17 Ti4 38.51(9)
O55 Ti17 Ti7 100.21(14)
O21 Ti17 Ti7 36.24(11)
O47 Ti17 Ti7 127.24(12)
O27 Ti17 Ti7 42.82(10)
O54 Ti17 Ti7 131.92(11)
O9 Ti17 Ti7 89.29(10)
Ti4 Ti17 Ti7 60.43(4)
O55 Ti17 Ti12 139.73(14)
O21 Ti17 Ti12 82.50(11)
O47 Ti17 Ti12 39.64(11)
O27 Ti17 Ti12 118.16(10)
O54 Ti17 Ti12 89.63(11)
O9 Ti17 Ti12 40.97(10)
Ti4 Ti17 Ti12 77.25(4)
Ti7 Ti17 Ti12 106.20(4)
O55 Ti17 Ti16 130.19(15)
O21 Ti17 Ti16 126.82(11)
O47 Ti17 Ti16 81.39(12)
O27 Ti17 Ti16 88.41(10)
O54 Ti17 Ti16 35.96(10)
O9 Ti17 Ti16 37.98(9)
Ti4 Ti17 Ti16 58.01(4)
Ti7 Ti17 Ti16 118.42(4)
Ti12 Ti17 Ti16 59.15(3)
O56 Ti18 O22 101.94(18)
O56 Ti18 O48 101.12(18)
O22 Ti18 O48 89.50(16)
O56 Ti18 O28 101.98(17)
O22 Ti18 O28 78.48(15)
O48 Ti18 O28 155.70(15)
O56 Ti18 O57 94.90(18)
O22 Ti18 O57 162.23(15)
O48 Ti18 O57 92.77(16)
O28 Ti18 O57 92.65(15)
O56 Ti18 O10 168.15(17)
O22 Ti18 O10 89.90(14)
O48 Ti18 O10 79.03(14)
O28 Ti18 O10 79.91(14)
O57 Ti18 O10 73.28(14)
O56 Ti18 Ti2 142.47(14)
O22 Ti18 Ti2 81.73(11)
O48 Ti18 Ti2 116.33(11)
O28 Ti18 Ti2 41.51(10)
O57 Ti18 Ti2 81.48(10)
O10 Ti18 Ti2 38.42(9)
O56 Ti18 Ti7 99.91(14)
O22 Ti18 Ti7 36.86(11)
O48 Ti18 Ti7 125.44(12)
O28 Ti18 Ti7 42.29(10)
O57 Ti18 Ti7 134.51(11)
O10 Ti18 Ti7 89.37(10)
Ti2 Ti18 Ti7 60.96(4)
O56 Ti18 Ti13 140.67(14)
O22 Ti18 Ti13 81.60(11)
O48 Ti18 Ti13 39.55(11)
O28 Ti18 Ti13 116.94(10)
O57 Ti18 Ti13 88.97(11)
O10 Ti18 Ti13 40.82(9)
Ti2 Ti18 Ti13 76.83(4)
Ti7 Ti18 Ti13 104.96(4)
O56 Ti18 Ti19 130.43(15)
O22 Ti18 Ti19 127.62(11)
O48 Ti18 Ti19 81.44(11)
O28 Ti18 Ti19 89.24(11)
O57 Ti18 Ti19 35.89(10)
O10 Ti18 Ti19 37.72(9)
Ti2 Ti18 Ti19 57.97(4)
Ti7 Ti18 Ti19 118.87(4)
Ti13 Ti18 Ti19 59.19(3)
O58 Ti19 O17 101.10(17)
O58 Ti19 O49 101.18(17)
O17 Ti19 O49 89.12(15)
O58 Ti19 O23 101.73(16)
O17 Ti19 O23 77.97(14)
O49 Ti19 O23 155.47(15)
O58 Ti19 O57 95.18(17)
O17 Ti19 O57 162.39(15)
O49 Ti19 O57 94.31(16)
O23 Ti19 O57 92.26(15)
O58 Ti19 O10 168.55(17)
O17 Ti19 O10 90.32(14)
O49 Ti19 O10 79.64(14)
O23 Ti19 O10 79.66(14)
O57 Ti19 O10 73.38(14)
O58 Ti19 Ti2 142.16(13)
O17 Ti19 Ti2 81.59(10)
O49 Ti19 Ti2 116.65(11)
O23 Ti19 Ti2 41.34(10)
O57 Ti19 Ti2 81.44(11)
O10 Ti19 Ti2 38.35(9)
O58 Ti19 Ti5 99.24(13)
O17 Ti19 Ti5 36.26(10)
O49 Ti19 Ti5 124.52(12)
O23 Ti19 Ti5 42.36(10)
O57 Ti19 Ti5 134.25(11)
O10 Ti19 Ti5 89.44(10)
Ti2 Ti19 Ti5 60.99(3)
O58 Ti19 Ti13 140.99(13)
O17 Ti19 Ti13 82.47(11)
O49 Ti19 Ti13 39.81(11)
O23 Ti19 Ti13 116.85(10)
O57 Ti19 Ti13 89.13(11)
O10 Ti19 Ti13 40.89(9)
Ti2 Ti19 Ti13 76.84(4)
Ti5 Ti19 Ti13 105.21(4)
O58 Ti19 Ti18 130.81(14)
O17 Ti19 Ti18 128.08(11)
O49 Ti19 Ti18 82.79(12)
O23 Ti19 Ti18 88.84(11)
O57 Ti19 Ti18 35.95(10)
O10 Ti19 Ti18 37.76(9)
Ti2 Ti19 Ti18 57.87(3)
Ti5 Ti19 Ti18 118.82(4)
Ti13 Ti19 Ti18 59.30(4)
O65 Ti20 O34 98.83(18)
O65 Ti20 O29 99.69(17)
O34 Ti20 O29 94.02(16)
O65 Ti20 O66 93.82(17)
O34 Ti20 O66 93.74(16)
O29 Ti20 O66 163.19(15)
O65 Ti20 O24 95.40(16)
O34 Ti20 O24 164.81(16)
O29 Ti20 O24 78.29(14)
O66 Ti20 O24 90.59(15)
O65 Ti20 O2 165.60(17)
O34 Ti20 O2 91.05(15)
O29 Ti20 O2 89.97(14)
O66 Ti20 O2 74.99(14)
O24 Ti20 O2 76.01(13)
O65 Ti20 Ti3 133.87(14)
O34 Ti20 Ti3 127.08(12)
O29 Ti20 Ti3 83.05(10)
O66 Ti20 Ti3 80.37(11)
O24 Ti20 Ti3 39.59(9)
O2 Ti20 Ti3 36.42(9)
O65 Ti20 Ti5 95.51(13)
O34 Ti20 Ti5 131.24(13)
O29 Ti20 Ti5 37.49(10)
O66 Ti20 Ti5 131.51(11)
O24 Ti20 Ti5 41.21(10)
O2 Ti20 Ti5 85.64(9)
Ti3 Ti20 Ti5 59.47(3)
O65 Ti20 Ti21 129.56(14)
O34 Ti20 Ti21 86.01(12)
O29 Ti20 Ti21 130.22(11)
O66 Ti20 Ti21 35.80(10)
O24 Ti20 Ti21 89.04(10)
O2 Ti20 Ti21 40.33(9)
Ti3 Ti20 Ti21 59.12(3)
Ti5 Ti20 Ti21 118.54(4)
O67 Ti21 O35 98.34(17)
O67 Ti21 O30 100.91(16)
O35 Ti21 O30 93.19(16)
O67 Ti21 O66 94.53(17)
O35 Ti21 O66 94.51(16)
O30 Ti21 O66 161.55(14)
O67 Ti21 O25 95.94(16)
O35 Ti21 O25 164.05(16)
O30 Ti21 O25 77.11(14)
O66 Ti21 O25 91.39(15)
O67 Ti21 O2 166.01(16)
O35 Ti21 O2 91.23(15)
O30 Ti21 O2 88.65(13)
O66 Ti21 O2 74.46(13)
O25 Ti21 O2 76.09(13)
O67 Ti21 Ti3 134.40(13)
O35 Ti21 Ti3 127.12(12)
O30 Ti21 Ti3 81.89(10)
O66 Ti21 Ti3 80.10(11)
O25 Ti21 Ti3 39.71(9)
O2 Ti21 Ti3 36.39(9)
O67 Ti21 Ti6 96.71(13)
O35 Ti21 Ti6 129.79(13)
O30 Ti21 Ti6 36.83(10)
O66 Ti21 Ti6 131.56(11)
O25 Ti21 Ti6 40.67(10)
O2 Ti21 Ti6 84.78(9)
Ti3 Ti21 Ti6 58.91(3)
O67 Ti21 Ti20 130.08(14)
O35 Ti21 Ti20 86.68(12)
O30 Ti21 Ti20 128.53(10)
O66 Ti21 Ti20 35.62(10)
O25 Ti21 Ti20 89.55(10)
O2 Ti21 Ti20 39.97(9)
Ti3 Ti21 Ti20 58.94(4)
Ti6 Ti21 Ti20 117.74(4)
O36 Ti22 O30 93.99(16)
O36 Ti22 O68 91.77(18)
O30 Ti22 O68 97.92(17)
O36 Ti22 O26 170.62(16)
O30 Ti22 O26 81.15(15)
O68 Ti22 O26 96.83(17)
O36 Ti22 O69 82.34(17)
O30 Ti22 O69 169.87(16)
O68 Ti22 O69 91.65(17)
O26 Ti22 O69 101.08(16)
O36 Ti22 O3 92.31(15)
O30 Ti22 O3 92.14(14)
O68 Ti22 O3 168.85(17)
O26 Ti22 O3 79.92(14)
O69 Ti22 O3 78.63(14)
O36 Ti22 Ti29 41.02(12)
O30 Ti22 Ti29 134.81(11)
O68 Ti22 Ti29 89.35(14)
O26 Ti22 Ti29 142.38(12)
O69 Ti22 Ti29 41.49(12)
O3 Ti22 Ti29 86.93(10)
O36 Ti22 Ti4 130.27(12)
O30 Ti22 Ti4 85.97(11)
O68 Ti22 Ti4 137.58(14)
O26 Ti22 Ti4 41.76(10)
O69 Ti22 Ti4 89.21(12)
O3 Ti22 Ti4 38.16(9)
Ti29 Ti22 Ti4 117.41(5)
O36 Ti22 Ti6 132.02(13)
O30 Ti22 Ti6 38.19(10)
O68 Ti22 Ti6 97.74(14)
O26 Ti22 Ti6 43.04(10)
O69 Ti22 Ti6 143.63(12)
O3 Ti22 Ti6 87.20(10)
Ti29 Ti22 Ti6 170.60(5)
Ti4 Ti22 Ti6 60.59(4)
O36 Ti22 Ti23 86.87(12)
O30 Ti22 Ti23 134.58(11)
O68 Ti22 Ti23 127.47(13)
O26 Ti22 Ti23 90.83(11)
O69 Ti22 Ti23 36.12(11)
O3 Ti22 Ti23 42.52(10)
Ti29 Ti22 Ti23 57.33(4)
Ti4 Ti22 Ti23 60.65(4)
Ti6 Ti22 Ti23 121.21(5)
O36 Ti22 Ti1 69.78(12)
O30 Ti22 Ti1 73.82(11)
O68 Ti22 Ti1 158.75(14)
O26 Ti22 Ti1 101.06(11)
O69 Ti22 Ti1 96.06(12)
O3 Ti22 Ti1 30.65(10)
Ti29 Ti22 Ti1 83.48(6)
Ti4 Ti22 Ti1 62.53(5)
Ti6 Ti22 Ti1 87.73(5)
Ti23 Ti22 Ti1 63.97(5)
O70 Ti23 O37 97.56(19)
O70 Ti23 O31 99.84(18)
O37 Ti23 O31 93.13(16)
O70 Ti23 O27 97.70(18)
O37 Ti23 O27 164.18(16)
O31 Ti23 O27 80.17(15)
O70 Ti23 O69 97.19(18)
O37 Ti23 O69 81.69(17)
O31 Ti23 O69 162.72(16)
O27 Ti23 O69 100.49(16)
O70 Ti23 O3 169.67(18)
O37 Ti23 O3 88.98(15)
O31 Ti23 O3 87.72(14)
O27 Ti23 O3 76.52(13)
O69 Ti23 O3 75.76(14)
O70 Ti23 Ti29 95.12(16)
O37 Ti23 Ti29 40.75(12)
O31 Ti23 Ti29 133.18(12)
O27 Ti23 Ti29 141.15(11)
O69 Ti23 Ti29 41.38(12)
O3 Ti23 Ti29 84.60(10)
O70 Ti23 Ti7 96.61(16)
O37 Ti23 Ti7 130.51(12)
O31 Ti23 Ti7 37.65(11)
O27 Ti23 Ti7 43.02(10)
O69 Ti23 Ti7 142.48(12)
O3 Ti23 Ti7 85.04(10)
Ti29 Ti23 Ti7 166.54(5)
O70 Ti23 Ti4 136.40(15)
O37 Ti23 Ti4 125.91(13)
O31 Ti23 Ti4 82.65(10)
O27 Ti23 Ti4 39.36(10)
O69 Ti23 Ti4 87.07(11)
O3 Ti23 Ti4 37.17(9)
Ti29 Ti23 Ti4 114.84(5)
Ti7 Ti23 Ti4 59.48(4)
O70 Ti23 Ti22 132.91(15)
O37 Ti23 Ti22 84.65(12)
O31 Ti23 Ti22 127.11(11)
O27 Ti23 Ti22 88.01(10)
O69 Ti23 Ti22 36.28(11)
O3 Ti23 Ti22 39.50(9)
Ti29 Ti23 Ti22 57.22(4)
Ti7 Ti23 Ti22 117.44(4)
Ti4 Ti23 Ti22 58.18(4)
O62 Ti24 O32 98.33(18)
O62 Ti24 O31 101.14(18)
O32 Ti24 O31 93.57(16)
O62 Ti24 O63 94.30(18)
O32 Ti24 O63 93.37(17)
O31 Ti24 O63 161.95(15)
O62 Ti24 O28 96.41(17)
O32 Ti24 O28 164.19(15)
O31 Ti24 O28 77.94(14)
O63 Ti24 O28 91.20(15)
O62 Ti24 O4 166.03(17)
O32 Ti24 O4 90.64(15)
O31 Ti24 O4 88.89(14)
O63 Ti24 O4 74.39(14)
O28 Ti24 O4 76.03(13)
O62 Ti24 Ti2 134.89(14)
O32 Ti24 Ti2 126.57(13)
O31 Ti24 Ti2 82.11(10)
O63 Ti24 Ti2 80.37(11)
O28 Ti24 Ti2 39.65(10)
O4 Ti24 Ti2 36.38(9)
O62 Ti24 Ti7 96.71(15)
O32 Ti24 Ti7 130.31(13)
O31 Ti24 Ti7 36.96(11)
O63 Ti24 Ti7 132.25(11)
O28 Ti24 Ti7 41.47(10)
O4 Ti24 Ti7 85.42(9)
Ti2 Ti24 Ti7 59.45(4)
O62 Ti24 Ti25 129.61(14)
O32 Ti24 Ti25 86.47(13)
O31 Ti24 Ti25 128.75(11)
O63 Ti24 Ti25 35.35(10)
O28 Ti24 Ti25 88.54(10)
O4 Ti24 Ti25 39.91(9)
Ti2 Ti24 Ti25 58.54(3)
Ti7 Ti24 Ti25 117.92(4)
O64 Ti25 O33 98.35(17)
O64 Ti25 O29 100.05(17)
O33 Ti25 O29 93.84(16)
O64 Ti25 O63 94.27(17)
O33 Ti25 O63 91.84(17)
O29 Ti25 O63 163.65(15)
O64 Ti25 O23 96.15(16)
O33 Ti25 O23 164.60(15)
O29 Ti25 O23 78.51(14)
O63 Ti25 O23 92.22(15)
O64 Ti25 O4 166.63(16)
O33 Ti25 O4 90.00(15)
O29 Ti25 O4 89.72(13)
O63 Ti25 O4 74.95(14)
O23 Ti25 O4 76.75(13)
O64 Ti25 Ti2 134.97(13)
O33 Ti25 Ti2 126.43(12)
O29 Ti25 Ti2 83.15(10)
O63 Ti25 Ti2 81.15(11)
O23 Ti25 Ti2 39.97(10)
O4 Ti25 Ti2 36.78(9)
O64 Ti25 Ti5 96.31(14)
O33 Ti25 Ti5 130.90(13)
O29 Ti25 Ti5 37.35(10)
O63 Ti25 Ti5 133.36(11)
O23 Ti25 Ti5 41.55(10)
O4 Ti25 Ti5 85.90(9)
Ti2 Ti25 Ti5 59.78(4)
O64 Ti25 Ti24 129.84(14)
O33 Ti25 Ti24 85.02(13)
O29 Ti25 Ti24 129.82(11)
O63 Ti25 Ti24 35.61(11)
O23 Ti25 Ti24 89.67(10)
O4 Ti25 Ti24 40.21(9)
Ti2 Ti25 Ti24 59.22(4)
Ti5 Ti25 Ti24 118.91(4)
O74 Ti26 O34 100.55(19)
O74 Ti26 O33 100.18(18)
O34 Ti26 O33 88.68(17)
O74 Ti26 O75 93.60(18)
O34 Ti26 O75 90.51(17)
O33 Ti26 O75 166.11(16)
O74 Ti26 O73 93.43(19)
O34 Ti26 O73 166.02(17)
O33 Ti26 O73 88.67(18)
O75 Ti26 O73 88.78(17)
O74 Ti26 O1 162.92(18)
O34 Ti26 O1 91.94(16)
O33 Ti26 O1 91.64(16)
O75 Ti26 O1 74.52(15)
O73 Ti26 O1 74.42(15)
O74 Ti26 Ti27 130.61(14)
O34 Ti26 Ti27 85.11(12)
O33 Ti26 Ti27 129.13(12)
O75 Ti26 Ti27 37.03(11)
O73 Ti26 Ti27 85.93(12)
O1 Ti26 Ti27 38.44(11)
O74 Ti26 Ti28 130.42(15)
O34 Ti26 Ti28 129.01(12)
O33 Ti26 Ti28 84.09(13)
O75 Ti26 Ti28 85.65(12)
O73 Ti26 Ti28 37.02(11)
O1 Ti26 Ti28 38.24(11)
Ti27 Ti26 Ti28 62.42(4)
O76 Ti27 O35 100.96(19)
O76 Ti27 O36 99.77(18)
O35 Ti27 O36 89.63(17)
O76 Ti27 O75 93.30(18)
O35 Ti27 O75 94.39(17)
O36 Ti27 O75 165.34(17)
O76 Ti27 O1 161.29(18)
O35 Ti27 O1 95.16(16)
O36 Ti27 O1 89.68(16)
O75 Ti27 O1 75.94(16)
O76 Ti27 O71 90.89(19)
O35 Ti27 O71 163.07(17)
O36 Ti27 O71 76.36(17)
O75 Ti27 O71 96.98(18)
O1 Ti27 O71 75.59(16)
O76 Ti27 Ti29 96.33(15)
O35 Ti27 Ti29 124.66(13)
O36 Ti27 Ti29 35.45(11)
O75 Ti27 Ti29 136.68(13)
O1 Ti27 Ti29 82.00(12)
O71 Ti27 Ti29 40.92(13)
O76 Ti27 Ti26 131.03(15)
O35 Ti27 Ti26 89.47(12)
O36 Ti27 Ti26 128.28(12)
O75 Ti27 Ti26 37.89(11)
O1 Ti27 Ti26 39.01(11)
O71 Ti27 Ti26 91.82(13)
Ti29 Ti27 Ti26 116.54(5)
O76 Ti27 Ti28 129.25(15)
O35 Ti27 Ti28 129.78(12)
O36 Ti27 Ti28 83.31(12)
O75 Ti27 Ti28 83.29(12)
O1 Ti27 Ti28 35.49(11)
O71 Ti27 Ti28 40.17(12)
Ti29 Ti27 Ti28 58.28(4)
Ti26 Ti27 Ti28 59.00(4)
O76 Ti27 Ti1 165.63(15)
O35 Ti27 Ti1 70.86(13)
O36 Ti27 Ti1 69.01(12)
O75 Ti27 Ti1 99.02(12)
O1 Ti27 Ti1 32.42(11)
O71 Ti27 Ti1 94.92(12)
Ti29 Ti27 Ti1 79.76(6)
Ti26 Ti27 Ti1 62.02(5)
Ti28 Ti27 Ti1 60.17(5)
O72 Ti28 O32 101.69(19)
O72 Ti28 O37 99.45(19)
O32 Ti28 O37 90.43(17)
O72 Ti28 O73 92.42(19)
O32 Ti28 O73 93.10(18)
O37 Ti28 O73 166.68(17)
O72 Ti28 O1 159.77(19)
O32 Ti28 O1 95.33(17)
O37 Ti28 O1 91.21(16)
O73 Ti28 O1 75.68(16)
O72 Ti28 O71 90.07(18)
O32 Ti28 O71 164.11(16)
O37 Ti28 O71 77.00(17)
O73 Ti28 O71 97.07(18)
O1 Ti28 O71 75.54(16)
O72 Ti28 Ti29 96.21(15)
O32 Ti28 Ti29 125.58(13)
O37 Ti28 Ti29 35.71(12)
O73 Ti28 Ti29 137.18(13)
O1 Ti28 Ti29 82.44(11)
O71 Ti28 Ti29 41.29(13)
O72 Ti28 Ti26 129.95(15)
O32 Ti28 Ti26 89.11(14)
O37 Ti28 Ti26 129.52(12)
O73 Ti28 Ti26 37.82(11)
O1 Ti28 Ti26 38.72(11)
O71 Ti28 Ti26 91.46(13)
Ti29 Ti28 Ti26 116.69(5)
O72 Ti28 Ti27 128.19(15)
O32 Ti28 Ti27 130.03(13)
O37 Ti28 Ti27 84.72(12)
O73 Ti28 Ti27 83.17(12)
O1 Ti28 Ti27 35.40(11)
O71 Ti28 Ti27 40.20(12)
Ti29 Ti28 Ti27 58.84(4)
Ti26 Ti28 Ti27 58.58(4)
O72 Ti28 Ti1 166.75(16)
O32 Ti28 Ti1 70.87(13)
O37 Ti28 Ti1 70.25(12)
O73 Ti28 Ti1 98.82(13)
O1 Ti28 Ti1 32.92(11)
O71 Ti28 Ti1 95.45(12)
Ti29 Ti28 Ti1 80.30(5)
Ti26 Ti28 Ti1 62.08(5)
Ti27 Ti28 Ti1 60.71(5)
O37 Ti29 O36 95.83(16)
O37 Ti29 O69 80.13(16)
O36 Ti29 O69 80.54(16)
O37 Ti29 O71 77.90(17)
O36 Ti29 O71 77.12(16)
O69 Ti29 O71 146.67(17)
O37 Ti29 Ti22 90.45(12)
O36 Ti29 Ti22 38.86(11)
O69 Ti29 Ti22 41.84(11)
O71 Ti29 Ti22 113.56(13)
O37 Ti29 Ti23 39.01(11)
O36 Ti29 Ti23 92.33(12)
O69 Ti29 Ti23 41.54(11)
O71 Ti29 Ti23 114.99(13)
Ti22 Ti29 Ti23 65.45(5)
O37 Ti29 Ti28 34.98(12)
O36 Ti29 Ti28 86.78(12)
O69 Ti29 Ti28 111.84(12)
O71 Ti29 Ti28 42.93(12)
Ti22 Ti29 Ti28 104.08(5)
Ti23 Ti29 Ti28 72.97(5)
O37 Ti29 Ti27 87.80(13)
O36 Ti29 Ti27 34.56(11)
O69 Ti29 Ti27 112.19(12)
O71 Ti29 Ti27 42.57(12)
Ti22 Ti29 Ti27 72.25(5)
Ti23 Ti29 Ti27 106.64(5)
Ti28 Ti29 Ti27 62.88(4)
Ti1 O1 Ti27 114.19(19)
Ti1 O1 Ti28 113.1(2)
Ti27 O1 Ti28 109.11(18)
Ti1 O1 Ti26 113.81(19)
Ti27 O1 Ti26 102.55(17)
Ti28 O1 Ti26 103.04(16)
Ti1 O2 Ti3 118.44(18)
Ti1 O2 Ti20 114.86(17)
Ti3 O2 Ti20 102.66(15)
Ti1 O2 Ti21 116.19(17)
Ti3 O2 Ti21 102.36(14)
Ti20 O2 Ti21 99.70(14)
Ti1 O3 Ti4 121.06(18)
Ti1 O3 Ti22 115.98(18)
Ti4 O3 Ti22 101.36(15)
Ti1 O3 Ti23 116.34(17)
Ti4 O3 Ti23 100.41(15)
Ti22 O3 Ti23 97.98(14)
Ti1 O4 Ti2 118.32(17)
Ti1 O4 Ti25 115.73(18)
Ti2 O4 Ti25 101.83(15)
Ti1 O4 Ti24 115.99(17)
Ti2 O4 Ti24 102.38(15)
Ti25 O4 Ti24 99.88(13)
Ti3 O5 Ti2 134.76(17)
Ti3 O5 Ti5 104.43(14)
Ti2 O5 Ti5 104.80(14)
Ti4 O6 Ti3 134.43(17)
Ti4 O6 Ti6 104.96(15)
Ti3 O6 Ti6 104.06(14)
Ti4 O7 Ti2 133.63(18)
Ti4 O7 Ti7 104.83(15)
Ti2 O7 Ti7 104.33(14)
Ti3 O8 Ti14 99.83(15)
Ti3 O8 Ti15 99.82(14)
Ti14 O8 Ti15 104.86(14)
Ti3 O8 Ti11 149.12(17)
Ti14 O8 Ti11 99.10(14)
Ti15 O8 Ti11 98.61(13)
Ti4 O9 Ti16 100.10(15)
Ti4 O9 Ti17 99.99(15)
Ti16 O9 Ti17 103.98(14)
Ti4 O9 Ti12 148.74(17)
Ti16 O9 Ti12 99.08(14)
Ti17 O9 Ti12 99.03(14)
Ti2 O10 Ti19 100.35(15)
Ti2 O10 Ti18 100.14(15)
Ti19 O10 Ti18 104.52(14)
Ti2 O10 Ti13 147.43(17)
Ti19 O10 Ti13 99.47(14)
Ti18 O10 Ti13 99.57(14)
Ti8 O11 Ti13 144.4(2)
Ti8 O11 Li1A 90.7(5)
Ti13 O11 Li1A 122.0(5)
Ti8 O11 Li1B 104.1(7)
Ti13 O11 Li1B 100.3(7)
Ti11 O12 Li1A 103.8(7)
Ti11 O12 Ti8 146.5(2)
Li1A O12 Ti8 94.9(6)
Ti11 O13 Ti9 144.7(2)
Ti11 O13 Li1A 82.8(4)
Ti9 O13 Li1A 125.9(5)
Ti11 O13 Li1B 105.3(7)
Ti9 O13 Li1B 97.6(6)
Ti12 O14 Ti9 145.4(2)
Ti12 O15 Ti10 145.8(2)
Ti13 O16 Ti10 146.1(2)
Ti19 O17 Ti8 138.51(19)
Ti19 O17 Ti5 108.98(16)
Ti8 O17 Ti5 102.44(15)
Ti14 O18 Ti8 140.35(19)
Ti14 O18 Ti5 107.89(16)
Ti8 O18 Ti5 101.68(15)
Ti15 O19 Ti6 107.96(16)
Ti15 O19 Ti9 138.86(19)
Ti6 O19 Ti9 102.19(16)
Ti16 O20 Ti9 138.77(19)
Ti16 O20 Ti6 109.38(17)
Ti9 O20 Ti6 102.06(16)
Ti17 O21 Ti10 139.0(2)
Ti17 O21 Ti7 109.34(18)
Ti10 O21 Ti7 102.20(16)
Ti18 O22 Ti10 139.8(2)
Ti18 O22 Ti7 108.13(17)
Ti10 O22 Ti7 102.00(16)
Ti19 O23 Ti25 148.69(18)
Ti19 O23 Ti2 99.60(15)
Ti25 O23 Ti2 101.26(15)
Ti19 O23 Ti5 99.86(15)
Ti25 O23 Ti5 100.42(14)
Ti2 O23 Ti5 97.11(13)
Ti14 O24 Ti20 147.83(18)
Ti14 O24 Ti3 99.60(15)
Ti20 O24 Ti3 101.59(15)
Ti14 O24 Ti5 100.58(15)
Ti20 O24 Ti5 100.38(14)
Ti3 O24 Ti5 97.39(14)
Ti15 O25 Ti21 148.17(18)
Ti15 O25 Ti3 99.70(15)
Ti21 O25 Ti3 101.48(14)
Ti15 O25 Ti6 99.43(15)
Ti21 O25 Ti6 101.41(15)
Ti3 O25 Ti6 96.64(14)
Ti22 O26 Ti16 152.38(19)
Ti22 O26 Ti4 100.09(15)
Ti16 O26 Ti4 98.22(15)
Ti22 O26 Ti6 99.55(15)
Ti16 O26 Ti6 99.28(15)
Ti4 O26 Ti6 94.96(13)
Ti23 O27 Ti17 148.48(19)
Ti23 O27 Ti4 103.96(16)
Ti17 O27 Ti4 99.09(15)
Ti23 O27 Ti7 99.45(15)
Ti17 O27 Ti7 99.63(15)
Ti4 O27 Ti7 95.03(13)
Ti18 O28 Ti24 148.68(18)
Ti18 O28 Ti2 99.50(15)
Ti24 O28 Ti2 101.69(15)
Ti18 O28 Ti7 99.93(15)
Ti24 O28 Ti7 100.10(15)
Ti2 O28 Ti7 96.94(13)
Ti20 O29 Ti25 140.06(19)
Ti20 O29 Ti5 107.92(16)
Ti25 O29 Ti5 108.16(16)
Ti22 O30 Ti21 139.49(19)
Ti22 O30 Ti6 106.95(16)
Ti21 O30 Ti6 108.50(16)
Ti23 O31 Ti24 141.4(2)
Ti23 O31 Ti7 107.16(16)
Ti24 O31 Ti7 108.24(17)
Ti28 O32 Ti24 149.6(2)
Ti25 O33 Ti26 147.7(2)
Ti20 O34 Ti26 149.2(2)
Ti27 O35 Ti21 150.6(2)
Ti22 O36 Ti27 144.5(2)
Ti22 O36 Ti29 100.12(19)
Ti27 O36 Ti29 109.99(18)
Ti23 O37 Ti28 145.7(2)
Ti23 O37 Ti29 100.25(18)
Ti28 O37 Ti29 109.31(19)
C1 O38 Ti8 141.0(4)
C3 O39 Ti11 140.8(5)
C5 O40 Ti9 138.9(4)
C7 O41 Ti12 135.2(4)
C9 O42 Ti10 130.4(4)
C11 O43 Ti13 155.1(5)
C13 O44 Ti14 122.3(4)
C13 O44 Ti11 120.1(4)
Ti14 O44 Ti11 104.10(15)
C15 O45 Ti15 124.1(4)
C15 O45 Ti11 121.5(4)
Ti15 O45 Ti11 104.60(15)
C17 O46 Ti16 124.1(4)
C17 O46 Ti12 122.0(4)
Ti16 O46 Ti12 104.04(16)
C19 O47 Ti17 125.6(6)
C19B O47 Ti17 126.7(8)
C19 O47 Ti12 119.2(5)
C19B O47 Ti12 128.3(7)
Ti17 O47 Ti12 104.59(16)
C21 O48 Ti18 124.0(3)
C21 O48 Ti13 120.2(3)
Ti18 O48 Ti13 104.54(15)
C23 O49 Ti19 123.9(3)
C23 O49 Ti13 122.1(3)
Ti19 O49 Ti13 104.43(16)
C25 O50 Ti14 163.7(11)
C25B O50 Ti14 164.8(18)
C27 O51 Ti15 125.7(4)
C27 O51 Ti14 125.5(4)
Ti15 O51 Ti14 107.90(16)
C29 O52 Ti15 169.3(8)
C29B O52 Ti15 164.4(9)
C33B O53 Ti16 159.4(14)
C33 O53 Ti16 156.5(7)
C35 O54 Ti16 126.8(4)
C35 O54 Ti17 125.2(4)
Ti16 O54 Ti17 107.87(16)
C37 O55 Ti17 169.3(5)
C41 O56 Ti18 168.6(10)
C42B O56 Ti18 154.9(10)
C43 O57 Ti19 125.3(4)
C43 O57 Ti18 125.9(4)
Ti19 O57 Ti18 108.16(16)
C45 O58 Ti19 163.1(4)
C47 O59 Ti5 130.3(4)
C31 O60 Ti6 128.4(4)
C39 O61 Ti7 129.8(4)
C50B O62 C49 51.8(11)
C50B O62 Ti24 150.5(12)
C49 O62 Ti24 130.8(6)
C51 O63 Ti25 124.6(4)
C51 O63 Ti24 124.7(4)
Ti25 O63 Ti24 109.04(16)
C53B O64 Ti25 143.9(9)
C53 O64 Ti25 135.4(5)
C55 O65 Ti20 138.3(5)
C57 O66 Ti20 123.3(3)
C57 O66 Ti21 125.3(3)
Ti20 O66 Ti21 108.57(16)
C59 O67 Ti21 132.1(6)
C59B O67 Ti21 136.9(15)
C62B O68 C61 78.4(17)
C62B O68 Ti22 143(2)
C61 O68 Ti22 121.7(6)
Ti29 O69 Ti23 97.08(17)
Ti29 O69 Ti22 96.67(18)
Ti23 O69 Ti22 107.60(17)
C82B O70 Ti23 154.9(9)
C81 O70 Ti23 122.8(5)
C69 O71 Ti29 108.9(7)
C69B O71 Ti29 124.7(15)
C69 O71 Ti28 125.0(18)
C69B O71 Ti28 116(2)
Ti29 O71 Ti28 95.78(18)
C69 O71 Ti27 124.2(18)
C69B O71 Ti27 119(2)
Ti29 O71 Ti27 96.51(17)
Ti28 O71 Ti27 99.63(18)
C71 O72 Ti28 160.8(9)
C71B O72 Ti28 139.8(6)
C73 O73 Ti28 124.7(4)
C73 O73 Ti26 122.5(4)
Ti28 O73 Ti26 105.15(17)
C75B O74 Ti26 157.8(10)
C75 O74 Ti26 148.8(11)
C77 O75 Ti27 124.3(4)
C77 O75 Ti26 122.1(4)
Ti27 O75 Ti26 105.08(17)
C79 O76 Ti27 162.4(7)
C80B O76 Ti27 149.1(11)
O38 C1 C2B 131.8(14)
O38 C1 C2 114.0(7)
C2B C1 C2 81.2(14)
O39 C3 C4 113.3(7)
O40 C5 C6 114.8(6)
O41 C7 C8 112.2(7)
O42 C9 C10 110.7(7)
O44 C13 C14 112.3(6)
O45 C15 C16 112.8(7)
O46 C17 C18 111.4(7)
C20 C19 O47 114.1(14)
O47 C19B C20B 104.7(14)
O48 C21 C22 111.5(5)
O49 C23 C24 111.0(5)
O50 C25 C26 111.3(15)
C26B C25B O50 102(4)
O51 C27 C28 111.0(6)
O52 C29 C30 115.4(15)
O52 C29B C30B 106.7(16)
O60 C31 C32 109.7(5)
O53 C33 C34 109.8(11)
O53 C33B C34 116(2)
O54 C35 C36 109.6(7)
O55 C37 C38 114.1(7)
O61 C39 C40 109.8(6)
O56 C41 C42 118.5(18)
O56 C42B C41B 100.8(16)
O57 C43 C44 111.5(5)
O58 C45 C46 112.2(7)
O59 C47 C48 110.8(6)
O62 C49 C50 110.9(11)
O62 C50B C49B 104(2)
O63 C51 C52 110.2(6)
O64 C53 C54 108.8(11)
O64 C53B C54B 131.5(16)
O65 C55 C56B 116.7(12)
O65 C55 C56 113.1(11)
O66 C57 C58 111.2(5)
O67 C59 C60 114.6(11)
C60B C59B O67 109(3)
O68 C61 C62 118.3(12)
O68 C62B C61B 98(2)
O77 C65 C66 115.2(13)
C66B C65B O77A 120(4)
O78 C67 C68 108.7(12)
O72 C71 C72 116.2(17)
O72 C71B C72B 110.7(12)
O73 C73 C74 111.5(6)
O74 C75 C76 111(3)
O74 C75B C76B 113.6(17)
O75 C77 C78 111.8(7)
O76 C79 C80 111.8(11)
O76 C80B C79B 118(2)
C82 C81 O70 114.7(11)
O70 C82B C81B 102.0(12)
O12 Li1A O79A 146.6(13)
O12 Li1A O11 83.5(6)
O79A Li1A O11 116.0(10)
O12 Li1A O13 76.5(7)
O79A Li1A O13 90.6(8)
O11 Li1A O13 152.7(8)
O12 Li1A Ti8 42.8(3)
O79A Li1A Ti8 154.5(11)
O11 Li1A Ti8 42.0(3)
O13 Li1A Ti8 113.4(6)
O12 Li1A Ti11 37.5(4)
O79A Li1A Ti11 122.2(9)
O11 Li1A Ti11 119.4(6)
O13 Li1A Ti11 39.0(3)
Ti8 Li1A Ti11 77.4(4)
O12 Li1A Ti13 111.1(7)
O79A Li1A Ti13 92.0(8)
O11 Li1A Ti13 27.6(3)
O13 Li1A Ti13 159.3(9)
Ti8 Li1A Ti13 68.9(4)
Ti11 Li1A Ti13 145.7(5)
O79B Li1B O13 76.6(12)
O79B Li1B O11 82.1(11)
O13 Li1B O11 115.8(11)
O79B Li1B Ti9 91.7(12)
O13 Li1B Ti9 33.1(4)
O11 Li1B Ti9 148.2(11)
O79B Li1B Ti13 88.7(12)
O13 Li1B Ti13 147.1(10)
O11 Li1B Ti13 31.9(4)
Ti9 Li1B Ti13 179.7(8)
O71 C69 C70 112.6(8)
O43 C11 C12 112.9(9)
C70B C69B O71 112(3)

loop_
_geom_bond_atom_site_label_1
_geom_bond_atom_site_label_2
_geom_bond_distance
Ti1 O3 1.913(4)
Ti1 O4 1.918(4)
Ti1 O2 1.930(4)
Ti1 O1 1.993(4)
Ti1 Ti2 3.308(3)
Ti1 Ti3 3.319(3)
Ti1 Ti22 3.373(3)
Ti1 Ti28 3.374(3)
Ti1 Ti4 3.376(3)
Ti1 Ti27 3.392(3)
Ti2 O5 1.901(3)
Ti2 O7 1.908(3)
Ti2 O4 1.935(3)
Ti2 O10 1.951(3)
Ti2 O23 2.072(3)
Ti2 O28 2.076(3)
Ti2 Ti18 3.0899(16)
Ti2 Ti19 3.0930(14)
Ti2 Ti25 3.1630(15)
Ti2 Ti7 3.1758(15)
Ti2 Ti5 3.1833(16)
Ti2 Ti24 3.1860(16)
Ti3 O5 1.896(3)
Ti3 O6 1.903(3)
Ti3 O2 1.933(3)
Ti3 O8 1.963(3)
Ti3 O24 2.067(3)
Ti3 O25 2.075(3)
Ti3 Ti14 3.0832(14)
Ti3 Ti15 3.0921(15)
Ti3 Ti6 3.1619(14)
Ti3 Ti5 3.1721(14)
Ti3 Ti20 3.1766(15)
Ti3 Ti21 3.1826(14)
Ti4 O7 1.883(3)
Ti4 O6 1.894(3)
Ti4 O9 1.957(3)
Ti4 O3 1.964(3)
Ti4 O27 2.090(3)
Ti4 O26 2.109(3)
Ti4 Ti16 3.0946(14)
Ti4 Ti17 3.0947(16)
Ti4 Ti22 3.1170(16)
Ti4 Ti7 3.1673(17)
Ti4 Ti6 3.1743(17)
Ti4 Ti23 3.1977(16)
Ti5 O59 1.822(4)
Ti5 O17 1.988(3)
Ti5 O18 2.009(3)
Ti5 O29 2.058(3)
Ti5 O5 2.114(3)
Ti5 O24 2.155(3)
Ti5 O23 2.174(4)
Ti5 Ti8 3.0870(16)
Ti5 Ti14 3.1752(16)
Ti5 Ti19 3.1787(16)
Ti6 O60 1.831(4)
Ti6 O19 1.985(3)
Ti6 O20 1.999(4)
Ti6 O30 2.052(3)
Ti6 O6 2.104(3)
Ti6 O25 2.158(4)
Ti6 O26 2.197(4)
Ti6 Ti9 3.0990(16)
Ti6 Ti15 3.1509(15)
Ti6 Ti22 3.1746(16)
Ti7 O61 1.831(4)
Ti7 O22 2.000(4)
Ti7 O21 2.003(4)
Ti7 O31 2.038(4)
Ti7 O7 2.110(3)
Ti7 O28 2.165(4)
Ti7 O27 2.204(4)
Ti7 Ti10 3.0935(17)
Ti7 Ti18 3.1696(15)
Ti7 Ti23 3.1869(16)
Ti8 O38 1.794(4)
Ti8 O11 1.847(4)
Ti8 O12 1.881(4)
Ti8 O17 1.972(3)
Ti8 O18 1.973(3)
Ti8 Li1A 2.761(15)
Ti9 O40 1.794(4)
Ti9 O13 1.851(4)
Ti9 O14 1.856(4)
Ti9 O20 1.986(4)
Ti9 O19 1.997(4)
Ti9 Li1B 3.36(3)
Ti10 O42 1.797(4)
Ti10 O16 1.860(4)
Ti10 O15 1.865(4)
Ti10 O21 1.972(4)
Ti10 O22 1.980(4)
Ti11 O39 1.818(4)
Ti11 O12 1.819(4)
Ti11 O13 1.840(4)
Ti11 O45 2.095(4)
Ti11 O44 2.115(4)
Ti11 O8 2.143(3)
Ti11 Li1A 2.901(19)
Ti11 Ti15 3.2010(15)
Ti11 Ti14 3.2038(16)
Ti12 O41 1.818(4)
Ti12 O15 1.834(4)
Ti12 O14 1.836(4)
Ti12 O47 2.109(4)
Ti12 O46 2.116(4)
Ti12 O9 2.124(4)
Ti12 Ti16 3.1977(15)
Ti12 Ti17 3.1989(16)
Ti13 O43 1.795(4)
Ti13 O16 1.823(4)
Ti13 O11 1.858(4)
Ti13 O48 2.114(4)
Ti13 O49 2.121(4)
Ti13 O10 2.130(3)
Ti13 Ti19 3.2090(16)
Ti13 Ti18 3.2128(16)
Ti13 Li1A 3.40(2)
Ti13 Li1B 3.46(3)
Ti14 O50 1.772(4)
Ti14 O18 1.918(3)
Ti14 O44 1.945(4)
Ti14 O24 1.969(3)
Ti14 O51 2.032(4)
Ti14 O8 2.066(3)
Ti14 Ti15 3.2847(15)
Ti15 O52 1.771(4)
Ti15 O19 1.910(4)
Ti15 O45 1.949(4)
Ti15 O25 1.969(3)
Ti15 O51 2.031(4)
Ti15 O8 2.078(3)
Ti16 O53 1.777(4)
Ti16 O20 1.907(4)
Ti16 O46 1.938(4)
Ti16 O26 1.983(4)
Ti16 O54 2.023(4)
Ti16 O9 2.079(3)
Ti16 Ti17 3.2786(18)
Ti17 O55 1.765(4)
Ti17 O21 1.915(4)
Ti17 O47 1.932(4)
Ti17 O27 1.976(4)
Ti17 O54 2.033(4)
Ti17 O9 2.082(3)
Ti18 O56 1.776(4)
Ti18 O22 1.914(4)
Ti18 O48 1.947(4)
Ti18 O28 1.971(4)
Ti18 O57 2.029(4)
Ti18 O10 2.077(3)
Ti18 Ti19 3.2837(16)
Ti19 O58 1.771(4)
Ti19 O17 1.916(4)
Ti19 O49 1.937(4)
Ti19 O23 1.977(3)
Ti19 O57 2.026(4)
Ti19 O10 2.075(3)
Ti20 O65 1.818(4)
Ti20 O34 1.866(4)
Ti20 O29 1.920(3)
Ti20 O66 2.011(4)
Ti20 O24 2.033(4)
Ti20 O2 2.133(3)
Ti20 Ti21 3.2722(15)
Ti21 O67 1.820(4)
Ti21 O35 1.833(4)
Ti21 O30 1.947(4)
Ti21 O66 2.019(4)
Ti21 O25 2.035(4)
Ti21 O2 2.148(3)
Ti22 O36 1.893(4)
Ti22 O30 1.897(4)
Ti22 O68 1.946(4)
Ti22 O26 1.956(4)
Ti22 O69 1.995(4)
Ti22 O3 2.064(4)
Ti22 Ti29 2.9705(18)
Ti22 Ti23 3.2139(19)
Ti23 O70 1.775(4)
Ti23 O37 1.902(4)
Ti23 O31 1.922(4)
Ti23 O27 1.968(4)
Ti23 O69 1.988(4)
Ti23 O3 2.193(4)
Ti23 Ti29 2.9743(18)
Ti24 O62 1.805(4)
Ti24 O32 1.852(4)
Ti24 O31 1.934(4)
Ti24 O63 2.021(4)
Ti24 O28 2.032(4)
Ti24 O4 2.150(3)
Ti24 Ti25 3.2813(17)
Ti25 O64 1.814(4)
Ti25 O33 1.891(4)
Ti25 O29 1.921(4)
Ti25 O63 2.008(4)
Ti25 O23 2.019(3)
Ti25 O4 2.137(3)
Ti26 O74 1.805(4)
Ti26 O34 1.879(4)
Ti26 O33 1.911(4)
Ti26 O75 2.044(4)
Ti26 O73 2.050(4)
Ti26 O1 2.072(4)
Ti26 Ti27 3.2132(16)
Ti26 Ti28 3.2274(18)
Ti27 O76 1.802(4)
Ti27 O35 1.829(4)
Ti27 O36 1.937(4)
Ti27 O75 2.004(4)
Ti27 O1 2.046(4)
Ti27 O71 2.185(4)
Ti27 Ti29 3.209(2)
Ti27 Ti28 3.3376(19)
Ti28 O72 1.815(4)
Ti28 O32 1.825(4)
Ti28 O37 1.937(4)
Ti28 O73 2.013(4)
Ti28 O1 2.051(4)
Ti28 O71 2.184(4)
Ti28 Ti29 3.1897(18)
Ti29 O37 1.973(4)
Ti29 O36 1.980(4)
Ti29 O69 1.981(4)
Ti29 O71 2.115(5)
O11 Li1A 2.03(2)
O11 Li1B 2.61(3)
O12 Li1A 1.867(16)
O13 Li1A 2.48(2)
O13 Li1B 2.57(3)
O38 C1 1.401(8)
O39 C3 1.384(8)
O40 C5 1.400(7)
O41 C7 1.394(8)
O42 C9 1.419(8)
O43 C11 1.375(9)
O44 C13 1.425(7)
O45 C15 1.429(7)
O46 C17 1.441(7)
O47 C19 1.425(11)
O47 C19B 1.463(18)
O48 C21 1.431(6)
O49 C23 1.441(6)
O50 C25 1.378(16)
O50 C25B 1.48(4)
O51 C27 1.432(6)
O52 C29 1.381(16)
O52 C29B 1.470(19)
O53 C33B 1.40(2)
O53 C33 1.432(13)
O54 C35 1.425(8)
O55 C37 1.382(8)
O56 C41 1.376(16)
O56 C42B 1.44(2)
O57 C43 1.436(6)
O58 C45 1.393(8)
O59 C47 1.419(7)
O60 C31 1.418(7)
O61 C39 1.408(8)
O62 C50B 1.38(3)
O62 C49 1.437(14)
O63 C51 1.460(7)
O64 C53B 1.315(17)
O64 C53 1.464(12)
O65 C55 1.387(9)
O66 C57 1.447(6)
O67 C59 1.421(10)
O67 C59B 1.47(3)
O68 C62B 1.395(10)
O68 C61 1.413(8)
O70 C82B 1.468(10)
O70 C81 1.510(9)
O71 C69 1.392(5)
O71 C69B 1.62(3)
O72 C71 1.263(19)
O72 C71B 1.411(16)
O73 C73 1.437(8)
O74 C75B 1.380(19)
O74 C75 1.37(3)
O75 C77 1.451(9)
O76 C79 1.368(9)
O76 C80B 1.395(10)
O77 C65 1.384(9)
O77A C65B 1.52(5)
O78 C67 1.431(13)
O79A Li1A 1.885(10)
O79B Li1B 1.874(10)
C1 C2B 1.427(15)
C1 C2 1.453(12)
C3 C4 1.462(11)
C5 C6 1.454(8)
C7 C8 1.475(8)
C9 C10 1.470(8)
C13 C14 1.464(9)
C15 C16 1.462(11)
C17 C18 1.470(11)
C19 C20 1.41(2)
C19B C20B 1.58(3)
C21 C22 1.486(8)
C23 C24 1.477(8)
C25 C26 1.50(2)
C25B C26B 1.41(6)
C27 C28 1.507(10)
C29 C30 1.42(2)
C29B C30B 1.52(3)
C31 C32 1.522(9)
C33 C34 1.502(15)
C33B C34 1.43(3)
C35 C36 1.503(12)
C37 C38 1.463(8)
C39 C40 1.518(9)
C41 C42 1.39(3)
C41B C42B 1.61(3)
C43 C44 1.499(8)
C45 C46 1.448(11)
C47 C48 1.505(10)
C49 C50 1.483(9)
C49B C50B 1.502(10)
C51 C52 1.527(11)
C53 C54 1.480(9)
C53B C54B 1.466(10)
C55 C56B 1.470(10)
C55 C56 1.479(10)
C57 C58 1.507(9)
C59 C60 1.449(19)
C59B C60B 1.38(4)
C61 C62 1.425(16)
C61B C62B 1.505(10)
C65 C66 1.490(9)
C65B C66B 1.503(11)
C67 C68 1.55(2)
C71 C72 1.478(10)
C71B C72B 1.492(10)
C73 C74 1.477(10)
C75 C76 1.492(10)
C75B C76B 1.486(10)
C77 C78 1.461(10)
C79 C80 1.480(8)
C79B C80B 1.486(8)
C81 C82 1.491(7)
C81B C82B 1.520(10)
C69 C70 1.496(10)
C11 C12 1.466(9)
C70B C69B 1.35(4)
